data_7007592
loop_
_publ_author_name
'Argent, Stephen P.'
'Adams, Harry'
'Riis-Johannessen, Thomas'
'Jeffery, John C.'
'Harding, Lindsay P.'
'Clegg, William'
'Harrington, Ross W.'
'Ward, Michael D.'

_publ_section_title
;
 Complexes of Ag(I), Hg(I) and Hg(II) with multidentate
 pyrazolyl-pyridine ligands: From mononuclear complexes to coordination
 polymers via helicates, a mesocate, a cage and a catenate.
;
_journal_issue 42
_journal_name_full 'Dalton transactions (Cambridge, England : 2003)'
_journal_page_first 4996
_journal_page_last 5013
_journal_paper_doi 10.1039/b607541j
_journal_year 2006
_chemical_formula_moiety 'C180 H144 Hg4 N36, 8(Cl O4), 3(C H3 N O2)'
_chemical_formula_sum 'C183 H153 Cl8 Hg4 N39 O38'
_chemical_formula_weight 4592.40
_chemical_name_systematic
;
?
;
_space_group_IT_number 2
_symmetry_cell_setting triclinic
_symmetry_space_group_name_Hall '-P 1'
_symmetry_space_group_name_H-M 'P -1'
_atom_sites_solution_hydrogens geom
_atom_sites_solution_primary direct
_atom_sites_solution_secondary difmap
_audit_creation_method SHELXL-97
_cell_angle_alpha 86.704(9)
_cell_angle_beta 89.145(9)
_cell_angle_gamma 66.948(9)
_cell_formula_units_Z 2
_cell_length_a 18.823(11)
_cell_length_b 19.008(10)
_cell_length_c 30.656(17)
_cell_measurement_reflns_used 973
_cell_measurement_temperature 150(2)
_cell_measurement_theta_max 53.817
_cell_measurement_theta_min 4.950
_cell_volume 10075(10)
_computing_cell_refinement 'Bruker smart'
_computing_data_collection 'Bruker smart'
_computing_data_reduction 'Bruker saint'
_computing_molecular_graphics 'Bruker SHELXTL'
_computing_publication_material 'Bruker SHELXTL'
_computing_structure_refinement 'SHELXL-97 (Sheldrick, 1997)'
_computing_structure_solution 'SHELXS-97 (Sheldrick, 1990)'
_diffrn_ambient_temperature 150(2)
_diffrn_detector_area_resol_mean 100
_diffrn_measured_fraction_theta_full 0.994
_diffrn_measured_fraction_theta_max 0.994
_diffrn_measurement_device_type 'Bruker P4'
_diffrn_measurement_method '\w scans'
_diffrn_radiation_monochromator graphite
_diffrn_radiation_source 'fine-focus sealed tube'
_diffrn_radiation_type MoK\a
_diffrn_radiation_wavelength 0.71073
_diffrn_reflns_av_R_equivalents 0.1431
_diffrn_reflns_av_sigmaI/netI 0.2799
_diffrn_reflns_limit_h_max 22
_diffrn_reflns_limit_h_min -22
_diffrn_reflns_limit_k_max 22
_diffrn_reflns_limit_k_min -22
_diffrn_reflns_limit_l_max 36
_diffrn_reflns_limit_l_min -36
_diffrn_reflns_number 83866
_diffrn_reflns_theta_full 25.00
_diffrn_reflns_theta_max 25.00
_diffrn_reflns_theta_min 1.17
_diffrn_standards_decay_% 0
_diffrn_standards_interval_count 0
_diffrn_standards_interval_time 0
_diffrn_standards_number 0
_exptl_absorpt_coefficient_mu 3.224
_exptl_absorpt_correction_T_max 0.7825
_exptl_absorpt_correction_T_min 0.4995
_exptl_absorpt_correction_type multi-scan
_exptl_absorpt_process_details sadabs
_exptl_crystal_colour COLOURLESS
_exptl_crystal_density_diffrn 1.514
_exptl_crystal_density_method 'not measured'
_exptl_crystal_description PLATE
_exptl_crystal_F_000 4568
_exptl_crystal_size_max 0.25
_exptl_crystal_size_mid 0.15
_exptl_crystal_size_min 0.08
_refine_diff_density_max 1.655
_refine_diff_density_min -2.386
_refine_diff_density_rms 0.210
_refine_ls_extinction_method none
_refine_ls_goodness_of_fit_ref 0.809
_refine_ls_hydrogen_treatment constr
_refine_ls_matrix_type full
_refine_ls_number_parameters 1294
_refine_ls_number_reflns 35266
_refine_ls_number_restraints 3513
_refine_ls_restrained_S_all 0.785
_refine_ls_R_factor_all 0.2199
_refine_ls_R_factor_gt 0.1184
_refine_ls_shift/su_max 0.004
_refine_ls_shift/su_mean 0.000
_refine_ls_structure_factor_coef Fsqd
_refine_ls_weighting_details 'calc w=1/[\s^2^(Fo^2^)+(0.2000P)^2^+0.0000P] where P=(Fo^2^+2Fc^2^)/3'
_refine_ls_weighting_scheme calc
_refine_ls_wR_factor_gt 0.2981
_refine_ls_wR_factor_ref 0.3528
_reflns_number_gt 12585
_reflns_number_total 35266
_reflns_threshold_expression >2sigma(I)
_cod_data_source_file b607541j.txt
_cod_data_source_block imw325m
_cod_depositor_comments
;
The following automatic conversions were performed:
'_symmetry_cell_setting' value 'Triclinic' changed to 'triclinic'
according to '/home/saulius/struct/CIF-dictionaries/cif_core.dic'
dictionary named 'cif_core.dic' version 2.4.1 from 2010-06-29.

Automatic conversion script
Id: cif_fix_enum 1527 2010-12-29 10:47:43Z saulius 
;
_cod_original_sg_symbol_H-M P-1
_cod_database_code 7007592

loop_
_symmetry_equiv_pos_as_xyz
'x, y, z'
'-x, -y, -z'

loop_
_atom_site_label
_atom_site_type_symbol
_atom_site_fract_x
_atom_site_fract_y
_atom_site_fract_z
_atom_site_U_iso_or_equiv
_atom_site_adp_type
_atom_site_occupancy
_atom_site_symmetry_multiplicity
_atom_site_calc_flag
_atom_site_refinement_flags
_atom_site_disorder_assembly
_atom_site_disorder_group
Hg1 Hg 0.16514(5) 0.11557(5) 0.02853(3) 0.0654(3) Uani 1 1 d U . .
Hg2 Hg 0.25739(5) 0.42505(4) 0.34046(2) 0.0565(2) Uani 1 1 d U . .
Hg3 Hg -0.36553(5) 0.57187(5) 0.21077(2) 0.0651(3) Uani 1 1 d U . .
Hg4 Hg -0.02225(6) -0.05804(5) 0.37226(2) 0.0755(3) Uani 1 1 d U . .
N11A N 0.1819(10) -0.0061(8) 0.0040(4) 0.081(5) Uiso 1 1 d DU . .
C12A C 0.2037(13) -0.0648(9) 0.0350(4) 0.080(6) Uiso 1 1 d DU . .
C13A C 0.2201(15) -0.1390(10) 0.0224(6) 0.107(8) Uiso 1 1 d DU . .
H13A H 0.2347 -0.1806 0.0437 0.128 Uiso 1 1 calc R . .
C14A C 0.2150(16) -0.1516(12) -0.0208(6) 0.115(9) Uiso 1 1 d DU . .
H14A H 0.2268 -0.2022 -0.0293 0.137 Uiso 1 1 calc R . .
C15A C 0.1931(15) -0.0923(12) -0.0518(6) 0.104(8) Uiso 1 1 d DU . .
H15A H 0.1896 -0.1015 -0.0816 0.125 Uiso 1 1 calc R . .
C16A C 0.1760(15) -0.0177(11) -0.0390(5) 0.101(8) Uiso 1 1 d DU . .
H16A H 0.1604 0.0242 -0.0601 0.121 Uiso 1 1 calc R . .
N21A N 0.2035(8) 0.0245(7) 0.0868(4) 0.054(4) Uiso 1 1 d DU . .
N22A N 0.2204(10) 0.0242(8) 0.1298(4) 0.072(5) Uiso 1 1 d DU . .
C23A C 0.2400(14) -0.0484(10) 0.1495(5) 0.092(7) Uiso 1 1 d DU . .
H23A H 0.2554 -0.0642 0.1790 0.111 Uiso 1 1 calc R . .
C24A C 0.2323(13) -0.0932(10) 0.1173(5) 0.089(7) Uiso 1 1 d DU . .
H24A H 0.2385 -0.1452 0.1212 0.107 Uiso 1 1 calc R . .
C25A C 0.2143(12) -0.0491(9) 0.0784(4) 0.071(6) Uiso 1 1 d DU . .
C31A C 0.2203(10) 0.0927(11) 0.1489(6) 0.068(5) Uiso 1 1 d DU . .
H31A H 0.2040 0.0936 0.1798 0.082 Uiso 1 1 calc R . .
H31B H 0.1832 0.1389 0.1329 0.082 Uiso 1 1 calc R . .
C32A C 0.3014(9) 0.0929(9) 0.1462(6) 0.059(5) Uiso 1 1 d DU . .
C33A C 0.3131(9) 0.1487(9) 0.1689(5) 0.058(5) Uiso 1 1 d DU . .
H33A H 0.2712 0.1852 0.1836 0.070 Uiso 1 1 calc R . .
C34A C 0.3850(8) 0.1516(9) 0.1701(5) 0.060(5) Uiso 1 1 d DU . .
C35A C 0.4432(9) 0.1036(10) 0.1443(6) 0.065(5) Uiso 1 1 d DU . .
H35A H 0.4915 0.1085 0.1427 0.077 Uiso 1 1 calc R . .
C36A C 0.4315(11) 0.0480(12) 0.1206(7) 0.096(7) Uiso 1 1 d DU . .
H36A H 0.4716 0.0151 0.1032 0.115 Uiso 1 1 calc R . .
C37A C 0.3601(10) 0.0418(11) 0.1228(7) 0.086(7) Uiso 1 1 d DU . .
H37A H 0.3521 0.0026 0.1082 0.103 Uiso 1 1 calc R . .
C41A C 0.3047(10) 0.4215(9) 0.2151(6) 0.059(5) Uiso 1 1 d DU . .
H41A H 0.2977 0.4401 0.1840 0.071 Uiso 1 1 calc R . .
H41B H 0.2541 0.4246 0.2264 0.071 Uiso 1 1 calc R . .
C42A C 0.3630(9) 0.3370(8) 0.2185(5) 0.053(4) Uiso 1 1 d DU . .
C43A C 0.3474(9) 0.2848(8) 0.1945(5) 0.058(5) Uiso 1 1 d DU . .
H43A H 0.3013 0.3008 0.1776 0.070 Uiso 1 1 calc R . .
C44A C 0.3992(9) 0.2096(8) 0.1954(5) 0.057(5) Uiso 1 1 d DU . .
C45A C 0.4640(9) 0.1854(9) 0.2219(5) 0.061(5) Uiso 1 1 d DU . .
H45A H 0.4991 0.1334 0.2223 0.073 Uiso 1 1 calc R . .
C46A C 0.4787(10) 0.2356(9) 0.2479(6) 0.069(5) Uiso 1 1 d DU . .
H46A H 0.5224 0.2183 0.2669 0.083 Uiso 1 1 calc R . .
C47A C 0.4277(9) 0.3117(9) 0.2455(6) 0.065(5) Uiso 1 1 d DU . .
H47A H 0.4373 0.3473 0.2626 0.078 Uiso 1 1 calc R . .
N51A N 0.3175(8) 0.4767(8) 0.2830(3) 0.052(4) Uiso 1 1 d DU . .
N52A N 0.3303(8) 0.4700(8) 0.2392(4) 0.055(4) Uiso 1 1 d DU . .
C53A C 0.3740(11) 0.5104(11) 0.2243(5) 0.077(6) Uiso 1 1 d DU . .
H53A H 0.3903 0.5142 0.1951 0.092 Uiso 1 1 calc R . .
C54A C 0.3893(12) 0.5437(11) 0.2593(5) 0.078(6) Uiso 1 1 d DU . .
H54A H 0.4174 0.5757 0.2589 0.094 Uiso 1 1 calc R . .
C55A C 0.3558(10) 0.5218(10) 0.2960(4) 0.060(5) Uiso 1 1 d DU . .
N61A N 0.3185(9) 0.5076(9) 0.3688(4) 0.065(4) Uiso 1 1 d DU . .
C62A C 0.3554(11) 0.5390(11) 0.3401(4) 0.069(5) Uiso 1 1 d DU . .
C63A C 0.3928(12) 0.5846(12) 0.3541(6) 0.084(6) Uiso 1 1 d DU . .
H63A H 0.4167 0.6081 0.3340 0.101 Uiso 1 1 calc R . .
C64A C 0.3935(15) 0.5940(14) 0.3980(6) 0.113(9) Uiso 1 1 d DU . .
H64A H 0.4172 0.6259 0.4084 0.136 Uiso 1 1 calc R . .
C65A C 0.3607(16) 0.5583(15) 0.4276(6) 0.122(9) Uiso 1 1 d DU . .
H65A H 0.3654 0.5621 0.4581 0.147 Uiso 1 1 calc R . .
C66A C 0.3202(11) 0.5165(11) 0.4120(5) 0.067(5) Uiso 1 1 d DU . .
H66A H 0.2942 0.4946 0.4318 0.080 Uiso 1 1 calc R . .
N11B N 0.2891(9) 0.1023(9) 0.0065(6) 0.090(6) Uiso 1 1 d DU . .
C12B C 0.3172(9) 0.1537(10) 0.0190(6) 0.081(6) Uiso 1 1 d DU . .
C13B C 0.3921(11) 0.1461(13) 0.0078(8) 0.111(8) Uiso 1 1 d DU . .
H13B H 0.4138 0.1791 0.0188 0.134 Uiso 1 1 calc R . .
C14B C 0.4333(12) 0.0900(13) -0.0195(8) 0.106(8) Uiso 1 1 d DU . .
H14B H 0.4826 0.0868 -0.0291 0.128 Uiso 1 1 calc R . .
C15B C 0.4056(12) 0.0386(13) -0.0332(8) 0.106(8) Uiso 1 1 d DU . .
H15B H 0.4343 0.0008 -0.0527 0.127 Uiso 1 1 calc R . .
C16B C 0.3330(11) 0.0431(11) -0.0176(7) 0.095(7) Uiso 1 1 d DU . .
H16B H 0.3148 0.0046 -0.0240 0.114 Uiso 1 1 calc R . .
N21B N 0.1932(8) 0.2215(8) 0.0530(5) 0.065(4) Uiso 1 1 d DU . .
N22B N 0.1610(8) 0.2859(8) 0.0753(5) 0.064(4) Uiso 1 1 d DU . .
C23B C 0.2168(11) 0.3149(12) 0.0831(8) 0.110(8) Uiso 1 1 d DU . .
H23B H 0.2099 0.3579 0.0996 0.132 Uiso 1 1 calc R . .
C24B C 0.2834(10) 0.2705(11) 0.0627(7) 0.094(7) Uiso 1 1 d DU . .
H24B H 0.3304 0.2782 0.0615 0.113 Uiso 1 1 calc R . .
C25B C 0.2692(9) 0.2116(10) 0.0441(7) 0.083(6) Uiso 1 1 d DU . .
C31B C 0.0834(10) 0.3111(10) 0.0858(5) 0.062(5) Uiso 1 1 d DU . .
H31C H 0.0748 0.3391 0.1129 0.074 Uiso 1 1 calc R . .
H31D H 0.0703 0.2659 0.0919 0.074 Uiso 1 1 calc R . .
C32B C 0.0284(8) 0.3635(10) 0.0502(5) 0.060(5) Uiso 1 1 d DU . .
C33B C -0.0479(8) 0.4062(9) 0.0605(5) 0.061(5) Uiso 1 1 d DU . .
H33B H -0.0648 0.4024 0.0895 0.073 Uiso 1 1 calc R . .
C34B C -0.1002(8) 0.4543(9) 0.0296(5) 0.059(5) Uiso 1 1 d DU . .
C35B C -0.0728(9) 0.4588(10) -0.0126(5) 0.062(5) Uiso 1 1 d DU . .
H35B H -0.1065 0.4927 -0.0343 0.074 Uiso 1 1 calc R . .
C36B C 0.0035(9) 0.4143(10) -0.0236(5) 0.068(5) Uiso 1 1 d DU . .
H36B H 0.0204 0.4162 -0.0528 0.081 Uiso 1 1 calc R . .
C37B C 0.0549(9) 0.3674(9) 0.0084(4) 0.056(5) Uiso 1 1 d DU . .
H37B H 0.1073 0.3385 0.0014 0.068 Uiso 1 1 calc R . .
C41B C -0.3415(12) 0.4632(12) 0.1037(7) 0.080(6) Uiso 1 1 d DU . .
H41C H -0.3402 0.4182 0.0885 0.096 Uiso 1 1 calc R . .
H41D H -0.3133 0.4444 0.1318 0.096 Uiso 1 1 calc R . .
C42B C -0.2997(9) 0.5052(9) 0.0754(6) 0.066(5) Uiso 1 1 d DU . .
C43B C -0.2228(9) 0.4647(10) 0.0665(6) 0.072(6) Uiso 1 1 d DU . .
H43B H -0.1975 0.4136 0.0783 0.086 Uiso 1 1 calc R . .
C44B C -0.1822(8) 0.4981(9) 0.0407(6) 0.065(5) Uiso 1 1 d DU . .
C45B C -0.2192(9) 0.5739(9) 0.0246(6) 0.073(6) Uiso 1 1 d DU . .
H45B H -0.1913 0.5974 0.0074 0.087 Uiso 1 1 calc R . .
C46B C -0.2970(10) 0.6156(10) 0.0335(7) 0.085(6) Uiso 1 1 d DU . .
H46B H -0.3223 0.6670 0.0222 0.102 Uiso 1 1 calc R . .
C47B C -0.3364(10) 0.5806(9) 0.0589(6) 0.073(6) Uiso 1 1 d DU . .
H47B H -0.3893 0.6084 0.0652 0.088 Uiso 1 1 calc R . .
N51B N -0.4358(7) 0.5576(8) 0.1461(4) 0.058(4) Uiso 1 1 d DU . .
N52B N -0.4172(9) 0.5095(9) 0.1120(5) 0.075(5) Uiso 1 1 d DU . .
C53B C -0.4834(11) 0.5282(13) 0.0868(6) 0.110(8) Uiso 1 1 d DU . .
H53B H -0.4865 0.5059 0.0603 0.132 Uiso 1 1 calc R . .
C54B C -0.5440(10) 0.5844(12) 0.1063(6) 0.092(7) Uiso 1 1 d DU . .
H54B H -0.5956 0.6085 0.0958 0.110 Uiso 1 1 calc R . .
C55B C -0.5143(9) 0.5989(10) 0.1447(5) 0.075(6) Uiso 1 1 d DU . .
N61B N -0.5068(8) 0.6566(9) 0.2100(4) 0.072(5) Uiso 1 1 d DU . .
C62B C -0.5508(9) 0.6532(11) 0.1759(6) 0.085(6) Uiso 1 1 d DU . .
C63B C -0.6277(9) 0.7022(11) 0.1725(6) 0.085(7) Uiso 1 1 d DU . .
H63B H -0.6573 0.7017 0.1478 0.102 Uiso 1 1 calc R . .
C64B C -0.6614(11) 0.7514(13) 0.2048(7) 0.108(8) Uiso 1 1 d DU . .
H64B H -0.7154 0.7812 0.2040 0.130 Uiso 1 1 calc R . .
C65B C -0.6169(11) 0.7574(12) 0.2382(7) 0.100(8) Uiso 1 1 d DU . .
H65B H -0.6385 0.7952 0.2589 0.120 Uiso 1 1 calc R . .
C66B C -0.5385(11) 0.7067(11) 0.2415(6) 0.088(7) Uiso 1 1 d DU . .
H66B H -0.5081 0.7078 0.2657 0.106 Uiso 1 1 calc R . .
N11C N 0.1133(8) 0.1751(8) -0.0447(4) 0.107(7) Uiso 1 1 d GDU . .
C12C C 0.0370(8) 0.2274(9) -0.0449(4) 0.110(8) Uiso 1 1 d GDU . .
C13C C 0.0049(8) 0.2723(8) -0.0826(5) 0.088(7) Uiso 1 1 d GDU . .
H13C H -0.0473 0.3081 -0.0827 0.105 Uiso 1 1 calc R . .
C14C C 0.0490(11) 0.2648(10) -0.1201(4) 0.132(10) Uiso 1 1 d GDU . .
H14C H 0.0270 0.2955 -0.1459 0.158 Uiso 1 1 calc R . .
C15C C 0.1252(11) 0.2124(11) -0.1200(4) 0.143(11) Uiso 1 1 d GDU . .
H15C H 0.1554 0.2073 -0.1456 0.171 Uiso 1 1 calc R . .
C16C C 0.1574(8) 0.1676(9) -0.0823(6) 0.125(10) Uiso 1 1 d GDU . .
H16C H 0.2095 0.1318 -0.0822 0.150 Uiso 1 1 calc R . .
N21C N 0.0331(9) 0.1813(10) 0.0305(5) 0.096(6) Uiso 1 1 d DU . .
N22C N -0.0224(10) 0.1909(11) 0.0612(5) 0.100(6) Uiso 1 1 d DU . .
C23C C -0.0922(10) 0.2400(11) 0.0444(6) 0.080(6) Uiso 1 1 d DU . .
H23C H -0.1399 0.2570 0.0595 0.096 Uiso 1 1 calc R . .
C24C C -0.0816(10) 0.2608(15) 0.0013(6) 0.127(10) Uiso 1 1 d DU . .
H24C H -0.1202 0.2941 -0.0184 0.152 Uiso 1 1 calc R . .
C25C C -0.0027(10) 0.2229(12) -0.0071(5) 0.090(7) Uiso 1 1 d DU . .
C31C C -0.0040(12) 0.1506(9) 0.0971(6) 0.067(5) Uiso 1 1 d DU . .
H31E H -0.0437 0.1766 0.1188 0.080 Uiso 1 1 calc R . .
H31F H 0.0452 0.1516 0.1073 0.080 Uiso 1 1 calc R . .
C32C C 0.0057(11) 0.0662(7) 0.0984(5) 0.105(8) Uiso 1 1 d GDU . .
C33C C 0.0130(11) 0.0245(10) 0.1380(4) 0.125(10) Uiso 1 1 d GDU . .
H33C H 0.0123 0.0479 0.1646 0.150 Uiso 1 1 calc R . .
C34C C 0.0213(12) -0.0516(9) 0.1387(5) 0.126(9) Uiso 1 1 d GDU . .
C35C C 0.0223(12) -0.0859(8) 0.0997(6) 0.128(10) Uiso 1 1 d GDU . .
H35C H 0.0280 -0.1378 0.1001 0.154 Uiso 1 1 calc R . .
C36C C 0.0150(11) -0.0442(10) 0.0601(5) 0.132(10) Uiso 1 1 d GDU . .
H36C H 0.0157 -0.0676 0.0334 0.159 Uiso 1 1 calc R . .
C37C C 0.0067(11) 0.0318(10) 0.0594(4) 0.112(9) Uiso 1 1 d GDU . .
H37C H 0.0017 0.0603 0.0323 0.134 Uiso 1 1 calc R . .
C41C C 0.1377(16) -0.1458(18) 0.2858(9) 0.142(11) Uiso 1 1 d DU . .
H41E H 0.1872 -0.1615 0.2700 0.171 Uiso 1 1 calc R . .
H41F H 0.1264 -0.0940 0.2960 0.171 Uiso 1 1 calc R . .
C42C C 0.0736(10) -0.1385(11) 0.2520(5) 0.127(9) Uiso 1 1 d GDU . .
C43C C 0.0719(10) -0.0981(11) 0.2125(6) 0.136(10) Uiso 1 1 d GDU . .
H43C H 0.1070 -0.0737 0.2076 0.163 Uiso 1 1 calc R . .
C44C C 0.0188(11) -0.0932(10) 0.1803(5) 0.125(9) Uiso 1 1 d GDU . .
C45C C -0.0326(10) -0.1288(11) 0.1875(5) 0.140(11) Uiso 1 1 d GDU . .
H45C H -0.0689 -0.1255 0.1655 0.167 Uiso 1 1 calc R . .
C46C C -0.0310(10) -0.1692(11) 0.2270(6) 0.135(10) Uiso 1 1 d GDU . .
H46C H -0.0661 -0.1935 0.2320 0.162 Uiso 1 1 calc R . .
C47C C 0.0221(12) -0.1740(10) 0.2593(5) 0.131(10) Uiso 1 1 d GDU . .
H47C H 0.0233 -0.2016 0.2863 0.158 Uiso 1 1 calc R . .
N51C N 0.0866(8) -0.1765(7) 0.3533(4) 0.081(5) Uiso 1 1 d GDU . .
N52C N 0.1497(10) -0.1969(11) 0.3239(4) 0.125(8) Uiso 1 1 d GDU . .
C53C C 0.2037(9) -0.2709(11) 0.3376(7) 0.181(14) Uiso 1 1 d GDU . .
H53C H 0.2513 -0.2986 0.3239 0.217 Uiso 1 1 calc R . .
C54C C 0.1741(10) -0.2963(8) 0.3755(7) 0.163(13) Uiso 1 1 d GDU . .
H54C H 0.1985 -0.3439 0.3915 0.196 Uiso 1 1 calc R . .
C55C C 0.1018(9) -0.2379(9) 0.3852(5) 0.088(7) Uiso 1 1 d GDU . .
N61C N -0.0161(7) -0.1694(7) 0.4189(4) 0.047(3) Uiso 1 1 d DU . .
C62C C 0.0487(9) -0.2353(9) 0.4180(5) 0.070(5) Uiso 1 1 d DU . .
C63C C 0.0559(11) -0.2979(10) 0.4459(6) 0.092(7) Uiso 1 1 d DU . .
H63C H 0.0993 -0.3449 0.4439 0.110 Uiso 1 1 calc R . .
C64C C 0.0006(11) -0.2916(11) 0.4762(7) 0.097(7) Uiso 1 1 d DU . .
H64C H 0.0070 -0.3334 0.4965 0.116 Uiso 1 1 calc R . .
C65C C -0.0643(11) -0.2254(10) 0.4776(6) 0.081(6) Uiso 1 1 d DU . .
H65C H -0.1038 -0.2214 0.4981 0.097 Uiso 1 1 calc R . .
C66C C -0.0717(9) -0.1626(9) 0.4478(5) 0.055(5) Uiso 1 1 d DU . .
H66C H -0.1160 -0.1161 0.4486 0.065 Uiso 1 1 calc R . .
N11D N 0.3625(8) 0.3161(7) 0.3572(4) 0.056(4) Uiso 1 1 d DU . .
C12D C 0.3645(9) 0.2483(9) 0.3418(5) 0.058(5) Uiso 1 1 d DU . .
C13D C 0.4277(9) 0.1794(9) 0.3495(6) 0.062(5) Uiso 1 1 d DU . .
H13D H 0.4274 0.1327 0.3402 0.074 Uiso 1 1 calc R . .
C14D C 0.4916(11) 0.1812(12) 0.3713(7) 0.087(7) Uiso 1 1 d DU . .
H14D H 0.5362 0.1352 0.3755 0.104 Uiso 1 1 calc R . .
C15D C 0.4918(11) 0.2461(11) 0.3865(7) 0.078(6) Uiso 1 1 d DU . .
H15D H 0.5356 0.2462 0.4014 0.093 Uiso 1 1 calc R . .
C16D C 0.4267(11) 0.3127(11) 0.3799(7) 0.081(6) Uiso 1 1 d DU . .
H16D H 0.4260 0.3582 0.3915 0.097 Uiso 1 1 calc R . .
N21D N 0.2452(7) 0.3231(7) 0.3033(4) 0.046(3) Uiso 1 1 d DU . .
N22D N 0.1902(8) 0.3092(8) 0.2818(4) 0.057(4) Uiso 1 1 d DU . .
C23D C 0.2089(10) 0.2340(9) 0.2807(6) 0.068(5) Uiso 1 1 d DU . .
H23D H 0.1797 0.2102 0.2671 0.081 Uiso 1 1 calc R . .
C24D C 0.2781(10) 0.1970(9) 0.3027(6) 0.062(5) Uiso 1 1 d DU . .
H24D H 0.3056 0.1433 0.3076 0.075 Uiso 1 1 calc R . .
C25D C 0.2986(9) 0.2542(9) 0.3160(6) 0.060(5) Uiso 1 1 d DU . .
C31D C 0.1258(9) 0.3707(9) 0.2593(5) 0.053(4) Uiso 1 1 d DU . .
H31G H 0.1056 0.3491 0.2362 0.064 Uiso 1 1 calc R . .
H31H H 0.1446 0.4082 0.2451 0.064 Uiso 1 1 calc R . .
C32D C 0.0613(9) 0.4113(9) 0.2901(5) 0.054(4) Uiso 1 1 d DU . .
C33D C 0.0004(9) 0.4773(9) 0.2734(5) 0.061(5) Uiso 1 1 d DU . .
H33D H 0.0027 0.4961 0.2442 0.074 Uiso 1 1 calc R . .
C34D C -0.0634(9) 0.5156(9) 0.2988(5) 0.057(5) Uiso 1 1 d DU . .
C35D C -0.0659(10) 0.4884(9) 0.3403(5) 0.057(5) Uiso 1 1 d DU . .
H35D H -0.1069 0.5175 0.3585 0.068 Uiso 1 1 calc R . .
C36D C -0.0122(10) 0.4211(10) 0.3570(6) 0.068(5) Uiso 1 1 d DU . .
H36D H -0.0185 0.4012 0.3852 0.081 Uiso 1 1 calc R . .
C37D C 0.0542(10) 0.3806(10) 0.3313(5) 0.060(5) Uiso 1 1 d DU . .
H37D H 0.0926 0.3336 0.3423 0.072 Uiso 1 1 calc R . .
C41D C -0.3416(10) 0.7057(11) 0.2982(7) 0.075(6) Uiso 1 1 d DU . .
H41G H -0.3458 0.7409 0.3217 0.090 Uiso 1 1 calc R . .
H41H H -0.3783 0.7352 0.2746 0.090 Uiso 1 1 calc R . .
C42D C -0.2585(9) 0.6761(9) 0.2800(6) 0.062(5) Uiso 1 1 d DU . .
C43D C -0.2005(8) 0.6111(9) 0.2968(5) 0.056(5) Uiso 1 1 d DU . .
H43D H -0.2110 0.5808 0.3197 0.067 Uiso 1 1 calc R . .
C44D C -0.1258(8) 0.5893(8) 0.2802(5) 0.054(4) Uiso 1 1 d DU . .
C45D C -0.1100(9) 0.6340(9) 0.2474(5) 0.057(5) Uiso 1 1 d DU . .
H45D H -0.0600 0.6178 0.2349 0.069 Uiso 1 1 calc R . .
C46D C -0.1692(10) 0.7044(11) 0.2327(6) 0.077(6) Uiso 1 1 d DU . .
H46D H -0.1581 0.7390 0.2129 0.093 Uiso 1 1 calc R . .
C47D C -0.2436(10) 0.7216(10) 0.2479(6) 0.071(6) Uiso 1 1 d DU . .
H47D H -0.2849 0.7656 0.2359 0.085 Uiso 1 1 calc R . .
N51D N -0.3691(9) 0.5935(8) 0.2872(4) 0.068(4) Uiso 1 1 d DU . .
N52D N -0.3631(9) 0.6441(8) 0.3156(4) 0.062(4) Uiso 1 1 d DU . .
C53D C -0.3769(12) 0.6227(10) 0.3575(5) 0.070(5) Uiso 1 1 d DU . .
H53D H -0.3756 0.6483 0.3830 0.083 Uiso 1 1 calc R . .
C54D C -0.3929(11) 0.5578(9) 0.3562(4) 0.062(5) Uiso 1 1 d DU . .
H54D H -0.4050 0.5308 0.3802 0.075 Uiso 1 1 calc R . .
C55D C -0.3875(11) 0.5400(9) 0.3121(4) 0.065(5) Uiso 1 1 d DU . .
N61D N -0.3899(8) 0.4747(7) 0.2480(4) 0.055(4) Uiso 1 1 d DU . .
C62D C -0.4010(11) 0.4808(8) 0.2919(4) 0.057(5) Uiso 1 1 d DU . .
C63D C -0.4142(11) 0.4221(9) 0.3158(5) 0.069(5) Uiso 1 1 d DU . .
H63D H -0.4139 0.4204 0.3469 0.083 Uiso 1 1 calc R . .
C64D C -0.4276(11) 0.3668(9) 0.2942(5) 0.064(5) Uiso 1 1 d DU . .
H64D H -0.4427 0.3308 0.3103 0.077 Uiso 1 1 calc R . .
C65D C -0.4193(11) 0.3633(9) 0.2499(5) 0.060(5) Uiso 1 1 d DU . .
H65D H -0.4251 0.3231 0.2353 0.072 Uiso 1 1 calc R . .
C66D C -0.4023(11) 0.4201(9) 0.2262(5) 0.066(5) Uiso 1 1 d DU . .
H66D H -0.3994 0.4205 0.1952 0.079 Uiso 1 1 calc R . .
N11E N -0.3312(7) 0.6520(7) 0.1700(4) 0.052(4) Uiso 1 1 d DU . .
C12E C -0.2563(10) 0.6304(9) 0.1561(6) 0.076(6) Uiso 1 1 d DU . .
C13E C -0.2376(11) 0.6787(10) 0.1252(6) 0.072(6) Uiso 1 1 d DU . .
H13E H -0.1880 0.6623 0.1122 0.087 Uiso 1 1 calc R . .
C14E C -0.2935(11) 0.7504(11) 0.1145(7) 0.080(6) Uiso 1 1 d DU . .
H14E H -0.2806 0.7827 0.0939 0.096 Uiso 1 1 calc R . .
C15E C -0.3646(11) 0.7772(11) 0.1311(7) 0.082(6) Uiso 1 1 d DU . .
H15E H -0.4008 0.8283 0.1255 0.099 Uiso 1 1 calc R . .
C16E C -0.3806(11) 0.7235(10) 0.1574(7) 0.081(6) Uiso 1 1 d DU . .
H16E H -0.4320 0.7387 0.1677 0.097 Uiso 1 1 calc R . .
N21E N -0.2303(8) 0.5027(7) 0.1859(5) 0.061(4) Uiso 1 1 d DU . .
N22E N -0.1681(8) 0.4375(8) 0.1948(5) 0.067(4) Uiso 1 1 d DU . .
C23E C -0.1036(9) 0.4466(9) 0.1838(6) 0.063(5) Uiso 1 1 d DU . .
H23E H -0.0525 0.4091 0.1871 0.075 Uiso 1 1 calc R . .
C24E C -0.1248(9) 0.5207(9) 0.1666(6) 0.060(5) Uiso 1 1 d DU . .
H24E H -0.0912 0.5436 0.1550 0.072 Uiso 1 1 calc R . .
C25E C -0.2026(8) 0.5546(8) 0.1693(5) 0.052(4) Uiso 1 1 d DU . .
C31E C -0.1798(11) 0.3686(10) 0.2070(5) 0.059(5) Uiso 1 1 d DU . .
H31I H -0.1329 0.3240 0.1994 0.070 Uiso 1 1 calc R . .
H31J H -0.2232 0.3679 0.1894 0.070 Uiso 1 1 calc R . .
C32E C -0.1968(11) 0.3592(10) 0.2549(5) 0.062(5) Uiso 1 1 d DU . .
C33E C -0.2155(11) 0.2958(9) 0.2660(5) 0.060(5) Uiso 1 1 d DU . .
H33E H -0.2183 0.2635 0.2441 0.072 Uiso 1 1 calc R . .
C34E C -0.2300(11) 0.2808(10) 0.3094(5) 0.067(5) Uiso 1 1 d DU . .
C35E C -0.2239(11) 0.3265(10) 0.3395(6) 0.070(6) Uiso 1 1 d DU . .
H35E H -0.2403 0.3199 0.3684 0.084 Uiso 1 1 calc R . .
C36E C -0.1955(12) 0.3821(11) 0.3312(6) 0.080(6) Uiso 1 1 d DU . .
H36E H -0.1828 0.4066 0.3543 0.096 Uiso 1 1 calc R . .
C37E C -0.1856(12) 0.4019(11) 0.2864(5) 0.070(6) Uiso 1 1 d DU . .
H37E H -0.1716 0.4439 0.2788 0.084 Uiso 1 1 calc R . .
C41E C -0.2285(17) 0.0641(15) 0.4157(7) 0.116(9) Uiso 1 1 d DU . .
H41I H -0.2749 0.0772 0.4343 0.139 Uiso 1 1 calc R . .
H41J H -0.2102 0.0092 0.4099 0.139 Uiso 1 1 calc R . .
C42E C -0.2500(14) 0.1126(12) 0.3722(6) 0.094(7) Uiso 1 1 d DU . .
C43E C -0.2298(13) 0.1737(11) 0.3622(6) 0.085(7) Uiso 1 1 d DU . .
H43E H -0.2012 0.1886 0.3824 0.103 Uiso 1 1 calc R . .
C44E C -0.2525(11) 0.2134(10) 0.3216(5) 0.069(5) Uiso 1 1 d DU . .
C45E C -0.2906(11) 0.1903(10) 0.2912(5) 0.065(5) Uiso 1 1 d DU . .
H45E H -0.3029 0.2160 0.2631 0.078 Uiso 1 1 calc R . .
C46E C -0.3114(13) 0.1273(11) 0.3025(6) 0.087(7) Uiso 1 1 d DU . .
H46E H -0.3380 0.1104 0.2822 0.104 Uiso 1 1 calc R . .
C47E C -0.2922(13) 0.0910(12) 0.3437(6) 0.085(7) Uiso 1 1 d DU . .
H47E H -0.3085 0.0509 0.3523 0.103 Uiso 1 1 calc R . .
N51E N -0.0947(8) 0.0369(9) 0.4256(5) 0.082(5) Uiso 1 1 d DU . .
N52E N -0.1674(8) 0.0780(9) 0.4392(5) 0.075(5) Uiso 1 1 d DU . .
C53E C -0.1677(10) 0.1310(12) 0.4681(7) 0.097(7) Uiso 1 1 d DU . .
H53E H -0.2117 0.1676 0.4812 0.117 Uiso 1 1 calc R . .
C54E C -0.0918(9) 0.1203(10) 0.4743(6) 0.079(6) Uiso 1 1 d DU . .
H54E H -0.0735 0.1478 0.4930 0.095 Uiso 1 1 calc R . .
C55E C -0.0460(7) 0.0614(10) 0.4479(6) 0.070(5) Uiso 1 1 d DU . .
N61E N 0.0626(7) -0.0254(8) 0.4114(5) 0.069(4) Uiso 1 1 d DU . .
C62E C 0.0337(7) 0.0287(9) 0.4415(5) 0.059(5) Uiso 1 1 d DU . .
C63E C 0.0837(8) 0.0508(10) 0.4651(5) 0.065(5) Uiso 1 1 d DU . .
H63E H 0.0637 0.0896 0.4854 0.079 Uiso 1 1 calc R . .
C64E C 0.1622(9) 0.0163(10) 0.4587(6) 0.066(5) Uiso 1 1 d DU . .
H64E H 0.1964 0.0320 0.4741 0.079 Uiso 1 1 calc R . .
C65E C 0.1907(9) -0.0411(10) 0.4298(6) 0.076(6) Uiso 1 1 d DU . .
H65E H 0.2449 -0.0674 0.4266 0.091 Uiso 1 1 calc R . .
C66E C 0.1396(8) -0.0607(10) 0.4052(6) 0.072(6) Uiso 1 1 d DU . .
H66E H 0.1590 -0.0986 0.3843 0.086 Uiso 1 1 calc R . .
N11F N -0.1104(9) -0.0721(8) 0.3281(5) 0.067(4) Uiso 1 1 d DU . .
C12F C -0.1309(11) -0.0267(10) 0.2895(6) 0.071(5) Uiso 1 1 d DU . .
C13F C -0.1824(13) -0.0357(13) 0.2602(7) 0.104(8) Uiso 1 1 d DU . .
H13F H -0.1960 -0.0056 0.2335 0.124 Uiso 1 1 calc R . .
C14F C -0.2135(14) -0.0902(13) 0.2711(7) 0.103(8) Uiso 1 1 d DU . .
H14F H -0.2450 -0.0998 0.2502 0.124 Uiso 1 1 calc R . .
C15F C -0.2001(13) -0.1295(13) 0.3103(7) 0.091(7) Uiso 1 1 d DU . .
H15F H -0.2279 -0.1599 0.3195 0.110 Uiso 1 1 calc R . .
C16F C -0.1438(11) -0.1230(11) 0.3362(6) 0.072(6) Uiso 1 1 d DU . .
H16F H -0.1273 -0.1566 0.3616 0.086 Uiso 1 1 calc R . .
N21F N -0.0298(9) 0.0201(8) 0.3052(5) 0.069(4) Uiso 1 1 d DU . .
N22F N -0.0122(8) 0.0783(8) 0.2878(5) 0.061(4) Uiso 1 1 d DU . .
C23F C -0.0558(11) 0.1135(11) 0.2534(6) 0.072(6) Uiso 1 1 d DU . .
H23F H -0.0499 0.1527 0.2349 0.087 Uiso 1 1 calc R . .
C24F C -0.1110(12) 0.0838(11) 0.2490(6) 0.086(7) Uiso 1 1 d DU . .
H24F H -0.1519 0.0991 0.2282 0.103 Uiso 1 1 calc R . .
C25F C -0.0934(10) 0.0266(10) 0.2820(6) 0.066(5) Uiso 1 1 d DU . .
C31F C 0.0597(11) 0.0849(11) 0.3021(6) 0.074(6) Uiso 1 1 d DU . .
H31K H 0.0818 0.1044 0.2770 0.089 Uiso 1 1 calc R . .
H31L H 0.0978 0.0334 0.3115 0.089 Uiso 1 1 calc R . .
C32F C 0.0463(9) 0.1374(10) 0.3390(5) 0.063(5) Uiso 1 1 d DU . .
C33F C 0.1121(9) 0.1400(9) 0.3579(5) 0.055(5) Uiso 1 1 d DU . .
H33F H 0.1616 0.1064 0.3487 0.066 Uiso 1 1 calc R . .
C34F C 0.1072(8) 0.1904(9) 0.3898(5) 0.054(4) Uiso 1 1 d DU . .
C35F C 0.0373(9) 0.2325(10) 0.4059(6) 0.068(5) Uiso 1 1 d DU . .
H35F H 0.0334 0.2651 0.4290 0.082 Uiso 1 1 calc R . .
C36F C -0.0275(10) 0.2285(11) 0.3896(6) 0.070(5) Uiso 1 1 d DU . .
H36F H -0.0762 0.2595 0.4011 0.084 Uiso 1 1 calc R . .
C37F C -0.0246(9) 0.1793(10) 0.3556(5) 0.062(5) Uiso 1 1 d DU . .
H37F H -0.0702 0.1756 0.3450 0.075 Uiso 1 1 calc R . .
C41F C 0.2468(12) 0.3331(10) 0.4610(7) 0.072(6) Uiso 1 1 d DU . .
H41K H 0.2458 0.3265 0.4933 0.087 Uiso 1 1 calc R . .
H41L H 0.2953 0.3390 0.4528 0.087 Uiso 1 1 calc R . .
C42F C 0.2450(9) 0.2614(9) 0.4406(6) 0.055(5) Uiso 1 1 d DU . .
C43F C 0.1783(10) 0.2606(10) 0.4246(6) 0.066(5) Uiso 1 1 d DU . .
H43F H 0.1313 0.3047 0.4245 0.079 Uiso 1 1 calc R . .
C44F C 0.1817(9) 0.1911(9) 0.4079(6) 0.063(5) Uiso 1 1 d DU . .
C45F C 0.2497(10) 0.1272(10) 0.4092(7) 0.076(6) Uiso 1 1 d DU . .
H45F H 0.2506 0.0803 0.3994 0.092 Uiso 1 1 calc R . .
C46F C 0.3176(11) 0.1307(11) 0.4248(7) 0.078(6) Uiso 1 1 d DU . .
H46F H 0.3654 0.0877 0.4241 0.093 Uiso 1 1 calc R . .
C47F C 0.3133(11) 0.1988(10) 0.4415(7) 0.082(6) Uiso 1 1 d DU . .
H47F H 0.3582 0.2017 0.4536 0.098 Uiso 1 1 calc R . .
N51F N 0.1803(7) 0.4381(7) 0.4069(4) 0.053(4) Uiso 1 1 d DU . .
N52F N 0.1829(8) 0.4000(8) 0.4466(4) 0.070(4) Uiso 1 1 d DU . .
C53F C 0.1119(10) 0.4342(11) 0.4662(5) 0.084(6) Uiso 1 1 d DU . .
H53F H 0.0975 0.4188 0.4938 0.101 Uiso 1 1 calc R . .
C54F C 0.0654(9) 0.4945(10) 0.4389(5) 0.073(6) Uiso 1 1 d DU . .
H54F H 0.0136 0.5280 0.4442 0.088 Uiso 1 1 calc R . .
C55F C 0.1090(8) 0.4971(9) 0.4020(4) 0.062(5) Uiso 1 1 d DU . .
N61F N 0.1437(7) 0.5271(7) 0.3300(4) 0.053(4) Uiso 1 1 d DU . .
C62F C 0.0906(8) 0.5467(8) 0.3637(4) 0.051(4) Uiso 1 1 d DU . .
C63F C 0.0216(8) 0.6107(8) 0.3593(4) 0.051(4) Uiso 1 1 d DU . .
H63F H -0.0143 0.6232 0.3826 0.061 Uiso 1 1 calc R . .
C64F C 0.0052(9) 0.6562(9) 0.3209(5) 0.056(5) Uiso 1 1 d DU . .
H64F H -0.0424 0.6991 0.3173 0.067 Uiso 1 1 calc R . .
C65F C 0.0589(9) 0.6384(9) 0.2878(5) 0.061(5) Uiso 1 1 d DU . .
H65F H 0.0495 0.6709 0.2619 0.074 Uiso 1 1 calc R . .
C66F C 0.1272(8) 0.5726(8) 0.2923(4) 0.046(4) Uiso 1 1 d DU . .
H66F H 0.1627 0.5593 0.2688 0.056 Uiso 1 1 calc R . .
Cl1 Cl 0.0484(3) 0.2345(3) 0.19844(15) 0.0709(14) Uani 1 1 d DU . .
O11 O 0.1141(6) 0.2506(7) 0.1856(4) 0.064(3) Uani 1 1 d DU . .
O12 O -0.0106(7) 0.2693(9) 0.1656(4) 0.097(4) Uani 1 1 d DU . .
O13 O 0.0690(9) 0.1536(6) 0.2012(5) 0.105(5) Uani 1 1 d DU . .
O14 O 0.0195(8) 0.2668(8) 0.2396(4) 0.090(5) Uani 1 1 d DU . .
Cl2 Cl 0.8105(3) 0.6931(3) 0.41313(15) 0.0725(14) Uani 1 1 d DU . .
O21 O 0.8641(8) 0.6204(7) 0.4293(5) 0.095(4) Uani 1 1 d DU . .
O22 O 0.7446(8) 0.6869(11) 0.3939(6) 0.132(6) Uani 1 1 d DU . .
O23 O 0.8468(9) 0.7268(8) 0.3814(4) 0.101(5) Uani 1 1 d DU . .
O24 O 0.7859(10) 0.7415(8) 0.4493(4) 0.102(5) Uani 1 1 d DU . .
Cl3 Cl -0.3807(7) 0.3620(7) 0.4484(4) 0.091(3) Uiso 0.25 1 d PDU A 1
O31 O -0.399(3) 0.353(3) 0.4932(6) 0.15(3) Uiso 0.25 1 d PDU A 1
O32 O -0.327(2) 0.2913(15) 0.4341(15) 0.101(19) Uiso 0.25 1 d PDU A 1
O33 O -0.351(2) 0.421(2) 0.4434(15) 0.088(17) Uiso 0.25 1 d PDU A 1
O34 O -0.4503(16) 0.386(2) 0.4225(12) 0.078(15) Uiso 0.25 1 d PDU A 1
Cl3' Cl -0.3807(7) 0.3620(7) 0.4484(4) 0.091(3) Uiso 0.25 1 d PDU B 2
O31' O -0.389(3) 0.327(3) 0.4901(9) 0.150 Uiso 0.25 1 d PDU B 2
O32' O -0.385(3) 0.315(2) 0.4147(12) 0.099(18) Uiso 0.25 1 d PDU B 2
O33' O -0.441(2) 0.4359(15) 0.4432(17) 0.11(2) Uiso 0.25 1 d PDU B 2
O34' O -0.3073(15) 0.368(3) 0.4477(14) 0.076(15) Uiso 0.25 1 d PDU B 2
Cl4 Cl 0.2747(4) -0.0302(3) 0.28447(19) 0.0898(17) Uiso 0.50 1 d PDU C 1
O41 O 0.3535(7) -0.0830(11) 0.2824(8) 0.089(9) Uiso 0.50 1 d PDU C 1
O42 O 0.2445(12) -0.0357(14) 0.3269(5) 0.068(9) Uiso 0.50 1 d PDU C 1
O43 O 0.2691(14) 0.0457(7) 0.2746(7) 0.075(8) Uiso 0.50 1 d PDU C 1
O44 O 0.2309(13) -0.0502(13) 0.2529(6) 0.082(8) Uiso 0.50 1 d PDU C 1
Cl4' Cl 0.2747(4) -0.0302(3) 0.28447(19) 0.0898(17) Uiso 0.50 1 d PDU D 2
O41' O 0.2894(17) -0.0846(13) 0.2526(7) 0.101(10) Uiso 0.50 1 d PDU D 2
O42' O 0.2214(17) 0.0433(10) 0.2667(10) 0.151(15) Uiso 0.50 1 d PDU D 2
O43' O 0.3430(12) -0.022(2) 0.2976(10) 0.150 Uiso 0.50 1 d PDU D 2
O44' O 0.2398(19) -0.0517(19) 0.3220(7) 0.14(2) Uiso 0.50 1 d PDU D 2
Cl5 Cl 0.1012(3) 0.5122(3) 0.15411(16) 0.0724(14) Uiso 0.50 1 d PDU E 1
O51 O 0.1221(12) 0.5308(11) 0.1953(4) 0.043(6) Uiso 0.50 1 d PDU E 1
O52 O 0.1636(11) 0.4956(15) 0.1246(6) 0.113(11) Uiso 0.50 1 d PDU E 1
O53 O 0.0828(14) 0.4450(10) 0.1616(7) 0.085(8) Uiso 0.50 1 d PDU E 1
O54 O 0.0333(11) 0.5736(11) 0.1374(8) 0.125(12) Uiso 0.50 1 d PDU E 1
Cl5' Cl 0.1012(3) 0.5122(3) 0.15411(16) 0.0724(14) Uiso 0.50 1 d PDU F 2
O51' O 0.0847(16) 0.5517(14) 0.1928(5) 0.109(12) Uiso 0.50 1 d PDU F 2
O52' O 0.1587(13) 0.4359(8) 0.1612(8) 0.111(11) Uiso 0.50 1 d PDU F 2
O53' O 0.1321(15) 0.5519(14) 0.1218(6) 0.093(9) Uiso 0.50 1 d PDU F 2
O54' O 0.0334(11) 0.5087(18) 0.1356(9) 0.148(15) Uiso 0.50 1 d PDU F 2
Cl6 Cl -0.2709(9) 0.2522(9) 0.1362(5) 0.126(4) Uiso 0.50 1 d PDU G 1
O61 O -0.2114(16) 0.1904(15) 0.1599(11) 0.150 Uiso 0.50 1 d PDU G 1
O62 O -0.3247(16) 0.3002(16) 0.1661(8) 0.096(12) Uiso 0.50 1 d PDU G 1
O63 O -0.2373(18) 0.2954(17) 0.1102(10) 0.150 Uiso 0.50 1 d PDU G 1
O64 O -0.3103(17) 0.2194(18) 0.1092(10) 0.150 Uiso 0.50 1 d PDU G 1
Cl6' Cl -0.2429(10) 0.2321(9) 0.1475(5) 0.126(4) Uiso 0.50 1 d PDU H 2
O61' O -0.1659(12) 0.2199(19) 0.1592(11) 0.150 Uiso 0.50 1 d PDU H 2
O62' O -0.2962(16) 0.2938(14) 0.1718(9) 0.090(11) Uiso 0.50 1 d PDU H 2
O63' O -0.256(2) 0.2550(18) 0.1018(6) 0.150 Uiso 0.50 1 d PDU H 2
O64' O -0.2576(18) 0.1650(13) 0.1565(10) 0.127(13) Uiso 0.50 1 d PDU H 2
Cl7 Cl -0.4548(6) 0.6986(6) 0.4771(3) 0.083(3) Uiso 0.50 1 d PDU . .
O71 O -0.4178(16) 0.7432(14) 0.4563(9) 0.150 Uiso 0.50 1 d PDU . .
O72 O -0.4007(12) 0.6380(11) 0.5049(7) 0.094(9) Uiso 0.50 1 d PDU . .
O73 O -0.4808(15) 0.6611(14) 0.4450(7) 0.106(11) Uiso 0.50 1 d PDU . .
O74 O -0.5184(12) 0.7442(14) 0.5019(8) 0.128(13) Uiso 0.50 1 d PDU . .
Cl8 Cl 0.2990(9) 0.0516(8) -0.1568(4) 0.115(4) Uiso 0.25 1 d PDU I 1
O81 O 0.312(3) 0.058(3) -0.1114(6) 0.084(17) Uiso 0.25 1 d PDU I 1
O82 O 0.302(3) -0.0235(15) -0.1629(15) 0.11(2) Uiso 0.25 1 d PDU I 1
O83 O 0.356(2) 0.066(3) -0.1822(13) 0.100 Uiso 0.25 1 d PDU I 1
O84 O 0.2237(15) 0.107(2) -0.1687(14) 0.109(19) Uiso 0.25 1 d PDU I 1
Cl8' Cl 0.2990(9) 0.0516(8) -0.1568(4) 0.115(4) Uiso 0.25 1 d PDU J 2
O81' O 0.348(2) 0.043(2) -0.1204(9) 0.063(14) Uiso 0.25 1 d PDU J 2
O82' O 0.341(2) -0.003(2) -0.1883(12) 0.11(2) Uiso 0.25 1 d PDU J 2
O83' O 0.275(3) 0.1269(14) -0.1767(14) 0.11(2) Uiso 0.25 1 d PDU J 2
O84' O 0.2333(18) 0.037(3) -0.1432(14) 0.100(18) Uiso 0.25 1 d PDU J 2
Cl9 Cl -0.4172(6) 0.0682(6) 0.4940(3) 0.075(3) Uiso 0.25 1 d PDU K 1
O91 O -0.401(2) -0.0012(14) 0.4717(11) 0.047(11) Uiso 0.25 1 d PDU K 1
O92 O -0.424(3) 0.1284(17) 0.4622(11) 0.13(2) Uiso 0.25 1 d PDU K 1
O93 O -0.3539(16) 0.056(2) 0.5227(11) 0.074(16) Uiso 0.25 1 d PDU K 1
O94 O -0.4860(15) 0.085(2) 0.5179(13) 0.099(19) Uiso 0.25 1 d PDU K 1
Cl9' Cl -0.4172(6) 0.0682(6) 0.4940(3) 0.075(3) Uiso 0.25 1 d PDU L 2
O91' O -0.4936(11) 0.118(2) 0.5035(15) 0.15(3) Uiso 0.25 1 d PDU L 2
O92' O -0.406(2) 0.070(3) 0.4473(5) 0.078(15) Uiso 0.25 1 d PDU L 2
O93' O -0.403(3) -0.0082(14) 0.5091(15) 0.150 Uiso 0.25 1 d PDU L 2
O94' O -0.3625(17) 0.093(2) 0.5132(10) 0.041(10) Uiso 0.25 1 d PDU L 2
Cl10 Cl 0.3480(7) -0.3455(7) 0.0012(4) 0.095(4) Uiso 0.50 1 d PDU . .
O101 O 0.3874(15) -0.3047(13) -0.0219(8) 0.133(13) Uiso 0.50 1 d PDU . .
O102 O 0.3303(15) -0.3181(13) 0.0441(5) 0.102(10) Uiso 0.50 1 d PDU . .
O103 O 0.3951(12) -0.4254(8) 0.0043(7) 0.069(7) Uiso 0.50 1 d PDU . .
O104 O 0.2774(11) -0.3338(15) -0.0207(9) 0.140(14) Uiso 0.50 1 d PDU . .
Cl11 Cl 0.4328(7) -0.1801(6) 0.0797(4) 0.094(4) Uiso 0.50 1 d PDU . .
O111 O 0.3801(12) -0.2182(12) 0.0828(8) 0.089(9) Uiso 0.50 1 d PDU . .
O112 O 0.5028(10) -0.2311(12) 0.0610(8) 0.114(11) Uiso 0.50 1 d PDU . .
O113 O 0.4002(13) -0.1115(10) 0.0531(7) 0.086(9) Uiso 0.50 1 d PDU . .
O114 O 0.4482(15) -0.1642(14) 0.1225(5) 0.115(11) Uiso 0.50 1 d PDU . .
C11S C 0.2553(13) 0.4916(13) 0.5568(7) 0.100(8) Uiso 1 1 d DU . .
H11A H 0.2905 0.5168 0.5627 0.150 Uiso 1 1 d R . .
H11B H 0.2819 0.4474 0.5393 0.150 Uiso 1 1 d R . .
H11C H 0.2390 0.4744 0.5845 0.150 Uiso 1 1 d R . .
N12S N 0.1872(11) 0.5449(10) 0.5320(6) 0.106(7) Uiso 1 1 d DU . .
O13S O 0.1934(10) 0.5510(9) 0.4925(5) 0.103(5) Uiso 1 1 d DU . .
O14S O 0.1248(12) 0.5808(12) 0.5474(7) 0.150 Uiso 1 1 d DU . .
C21S C 0.264(2) 0.5338(18) 0.0575(9) 0.056(9) Uiso 0.50 1 d PDU . .
H21A H 0.2384 0.4992 0.0658 0.084 Uiso 0.50 1 d PR . .
H21B H 0.3192 0.5038 0.0530 0.084 Uiso 0.50 1 d PR . .
H21C H 0.2410 0.5635 0.0305 0.084 Uiso 0.50 1 d PR . .
N22S N 0.2503(15) 0.5881(15) 0.0918(8) 0.078(10) Uiso 0.50 1 d PDU . .
O23S O 0.197(2) 0.6497(18) 0.0878(12) 0.145(15) Uiso 0.50 1 d PDU . .
O24S O 0.2881(18) 0.5773(17) 0.1252(9) 0.106(11) Uiso 0.50 1 d PDU . .
C31S C -0.387(2) -0.104(2) 0.3933(15) 0.123(19) Uiso 0.50 1 d PDU M 1
H31M H -0.3460 -0.1373 0.3745 0.185 Uiso 0.50 1 d PR M 1
H31N H -0.4132 -0.1345 0.4078 0.185 Uiso 0.50 1 d PR M 1
H31O H -0.3634 -0.0845 0.4154 0.185 Uiso 0.50 1 d PR M 1
N32S N -0.4428(17) -0.0371(16) 0.3686(9) 0.090(11) Uiso 0.50 1 d PDU M 1
O33S O -0.5100(18) -0.020(2) 0.3781(11) 0.127(13) Uiso 0.50 1 d PDU M 1
O34S O -0.431(2) 0.0000(19) 0.3386(11) 0.122(12) Uiso 0.50 1 d PDU M 1
C41S C -0.358(2) 0.878(3) 0.4468(16) 0.13(2) Uiso 0.50 1 d PDU N 2
H41M H -0.3414 0.8293 0.4646 0.200 Uiso 0.50 1 d PR N 2
H41N H -0.3785 0.8714 0.4188 0.200 Uiso 0.50 1 d PR N 2
H41O H -0.3974 0.9181 0.4622 0.200 Uiso 0.50 1 d PR N 2
N42S N -0.2923(15) 0.9004(14) 0.4396(8) 0.094(12) Uiso 0.50 1 d PDU N 2
O43S O -0.2744(19) 0.9073(19) 0.4018(9) 0.107(11) Uiso 0.50 1 d PDU N 2
O44S O -0.2530(11) 0.9128(11) 0.4658(6) 0.042(5) Uiso 0.50 1 d PDU N 2
C51S C -0.523(3) 0.9822(19) 0.2407(16) 0.121(19) Uiso 0.50 1 d PDU . .
H51A H -0.4924 0.9964 0.2183 0.182 Uiso 0.50 1 d PR . .
H51B H -0.5301 1.0143 0.2656 0.182 Uiso 0.50 1 d PR . .
H51C H -0.5734 0.9900 0.2284 0.182 Uiso 0.50 1 d PR . .
N52S N -0.4838(17) 0.9013(18) 0.2556(10) 0.140(17) Uiso 0.50 1 d PDU . .
O53S O -0.458(2) 0.887(2) 0.2928(10) 0.134(14) Uiso 0.50 1 d PDU . .
O54S O -0.4738(19) 0.8479(17) 0.2335(10) 0.101(10) Uiso 0.50 1 d PDU . .

loop_
_atom_site_aniso_label
_atom_site_aniso_U_11
_atom_site_aniso_U_22
_atom_site_aniso_U_33
_atom_site_aniso_U_23
_atom_site_aniso_U_13
_atom_site_aniso_U_12
Hg1 0.0720(6) 0.0694(6) 0.0619(5) -0.0067(4) 0.0033(4) -0.0351(5)
Hg2 0.0722(5) 0.0577(5) 0.0503(4) -0.0013(3) -0.0018(4) -0.0372(4)
Hg3 0.0767(6) 0.0734(6) 0.0569(5) -0.0036(4) 0.0074(4) -0.0421(5)
Hg4 0.1173(8) 0.0965(7) 0.0467(4) 0.0104(4) -0.0127(4) -0.0801(6)
Cl1 0.099(4) 0.078(3) 0.054(3) -0.019(3) 0.028(3) -0.054(3)
O11 0.071(8) 0.088(9) 0.055(7) -0.016(7) 0.015(6) -0.053(8)
O12 0.077(9) 0.153(12) 0.074(8) -0.055(8) 0.015(6) -0.055(9)
O13 0.139(14) 0.084(7) 0.123(13) -0.038(8) 0.071(10) -0.073(9)
O14 0.109(12) 0.122(11) 0.058(7) -0.046(8) 0.031(7) -0.062(10)
Cl2 0.087(4) 0.090(4) 0.044(3) -0.004(2) -0.002(2) -0.040(3)
O21 0.105(11) 0.089(8) 0.089(11) 0.019(7) 0.010(8) -0.038(7)
O22 0.090(11) 0.192(19) 0.123(14) -0.046(12) -0.016(9) -0.058(11)
O23 0.134(14) 0.092(11) 0.075(9) 0.007(8) 0.031(9) -0.044(10)
O24 0.149(15) 0.109(11) 0.056(8) -0.026(7) 0.022(8) -0.057(10)

loop_
_atom_type_symbol
_atom_type_description
_atom_type_scat_dispersion_real
_atom_type_scat_dispersion_imag
_atom_type_scat_source
C C 0.0033 0.0016 'International Tables Vol C Tables 4.2.6.8 and 6.1.1.4'
H H 0.0000 0.0000 'International Tables Vol C Tables 4.2.6.8 and 6.1.1.4'
N N 0.0061 0.0033 'International Tables Vol C Tables 4.2.6.8 and 6.1.1.4'
O O 0.0106 0.0060 'International Tables Vol C Tables 4.2.6.8 and 6.1.1.4'
Cl Cl 0.1484 0.1585 'International Tables Vol C Tables 4.2.6.8 and 6.1.1.4'
Hg Hg -2.3894 9.2266 'International Tables Vol C Tables 4.2.6.8 and 6.1.1.4'

loop_
_geom_angle_atom_site_label_1
_geom_angle_atom_site_label_2
_geom_angle_atom_site_label_3
_geom_angle
_geom_angle_site_symmetry_1
_geom_angle_site_symmetry_3
_geom_angle_publ_flag
N21C Hg1 N21A 109.1(5) . . ?
N21C Hg1 N11B 152.6(6) . . ?
N21A Hg1 N11B 96.8(6) . . ?
N21C Hg1 N11A 104.2(7) . . ?
N21A Hg1 N11A 70.4(4) . . ?
N11B Hg1 N11A 92.6(6) . . ?
N21C Hg1 N21B 94.3(6) . . ?
N21A Hg1 N21B 104.3(5) . . ?
N11B Hg1 N21B 70.1(4) . . ?
N11A Hg1 N21B 161.4(5) . . ?
N21C Hg1 N11C 69.0(5) . . ?
N21A Hg1 N11C 159.1(5) . . ?
N11B Hg1 N11C 90.0(6) . . ?
N11A Hg1 N11C 89.6(5) . . ?
N21B Hg1 N11C 96.6(5) . . ?
N61F Hg2 N11D 172.3(5) . . ?
N61F Hg2 N21D 106.1(5) . . ?
N11D Hg2 N21D 71.7(4) . . ?
N61F Hg2 N51A 90.8(4) . . ?
N11D Hg2 N51A 96.9(5) . . ?
N21D Hg2 N51A 99.7(4) . . ?
N61F Hg2 N51F 71.2(4) . . ?
N11D Hg2 N51F 102.0(4) . . ?
N21D Hg2 N51F 106.0(4) . . ?
N51A Hg2 N51F 151.8(4) . . ?
N61F Hg2 N61A 91.1(5) . . ?
N11D Hg2 N61A 92.7(5) . . ?
N21D Hg2 N61A 159.0(5) . . ?
N51A Hg2 N61A 67.4(4) . . ?
N51F Hg2 N61A 90.7(4) . . ?
N11E Hg3 N61D 172.2(5) . . ?
N11E Hg3 N51D 113.3(5) . . ?
N61D Hg3 N51D 72.3(4) . . ?
N11E Hg3 N51B 87.8(5) . . ?
N61D Hg3 N51B 89.7(4) . . ?
N51D Hg3 N51B 147.1(5) . . ?
N11E Hg3 N21E 71.3(4) . . ?
N61D Hg3 N21E 101.7(5) . . ?
N51D Hg3 N21E 111.2(5) . . ?
N51B Hg3 N21E 99.1(4) . . ?
N11E Hg3 N61B 95.0(5) . . ?
N61D Hg3 N61B 90.8(5) . . ?
N51D Hg3 N61B 85.8(5) . . ?
N51B Hg3 N61B 66.7(4) . . ?
N21E Hg3 N61B 161.2(5) . . ?
N11F Hg4 N61E 171.0(5) . . ?
N11F Hg4 N21F 72.6(5) . . ?
N61E Hg4 N21F 99.3(5) . . ?
N11F Hg4 N61C 91.0(5) . . ?
N61E Hg4 N61C 97.8(5) . . ?
N21F Hg4 N61C 158.2(5) . . ?
N11F Hg4 N51C 96.3(5) . . ?
N61E Hg4 N51C 88.8(5) . . ?
N21F Hg4 N51C 99.2(5) . . ?
N61C Hg4 N51C 67.7(4) . . ?
N11F Hg4 N51E 107.0(5) . . ?
N61E Hg4 N51E 70.6(4) . . ?
N21F Hg4 N51E 103.6(6) . . ?
N61C Hg4 N51E 94.8(5) . . ?
N51C Hg4 N51E 151.3(5) . . ?
C12A N11A C16A 121.9(13) . . ?
C12A N11A Hg1 115.8(9) . . ?
C16A N11A Hg1 122.1(11) . . ?
N11A C12A C13A 118.9(12) . . ?
N11A C12A C25A 118.5(13) . . ?
C13A C12A C25A 122.4(13) . . ?
C14A C13A C12A 119.8(15) . . ?
C15A C14A C13A 120.9(16) . . ?
C14A C15A C16A 119.4(15) . . ?
N11A C16A C15A 119.2(15) . . ?
N22A N21A C25A 107.0(10) . . ?
N22A N21A Hg1 135.8(9) . . ?
C25A N21A Hg1 117.1(8) . . ?
N21A N22A C23A 110.4(11) . . ?
N21A N22A C31A 121.2(13) . . ?
C23A N22A C31A 128.4(14) . . ?
N22A C23A C24A 105.8(12) . . ?
C25A C24A C23A 108.2(12) . . ?
N21A C25A C24A 108.4(11) . . ?
N21A C25A C12A 118.1(12) . . ?
C24A C25A C12A 133.5(13) . . ?
N22A C31A C32A 109.4(14) . . ?
C37A C32A C33A 120.9(13) . . ?
C37A C32A C31A 123.1(14) . . ?
C33A C32A C31A 115.9(13) . . ?
C34A C33A C32A 120.4(13) . . ?
C33A C34A C35A 118.9(12) . . ?
C33A C34A C44A 121.1(12) . . ?
C35A C34A C44A 119.8(13) . . ?
C34A C35A C36A 120.8(14) . . ?
C37A C36A C35A 119.2(16) . . ?
C32A C37A C36A 119.4(15) . . ?
N52A C41A C42A 111.9(13) . . ?
C47A C42A C43A 119.6(12) . . ?
C47A C42A C41A 122.6(13) . . ?
C43A C42A C41A 117.8(12) . . ?
C44A C43A C42A 119.6(13) . . ?
C43A C44A C45A 120.1(12) . . ?
C43A C44A C34A 121.6(13) . . ?
C45A C44A C34A 118.2(12) . . ?
C44A C45A C46A 121.3(14) . . ?
C47A C46A C45A 118.1(14) . . ?
C46A C47A C42A 121.2(14) . . ?
N52A N51A C55A 105.5(9) . . ?
N52A N51A Hg2 137.6(8) . . ?
C55A N51A Hg2 116.7(8) . . ?
N51A N52A C53A 110.9(11) . . ?
N51A N52A C41A 121.1(12) . . ?
C53A N52A C41A 127.8(13) . . ?
C54A C53A N52A 107.3(12) . . ?
C53A C54A C55A 107.4(12) . . ?
N51A C55A C54A 108.9(10) . . ?
N51A C55A C62A 120.5(11) . . ?
C54A C55A C62A 130.6(12) . . ?
C66A N61A C62A 120.7(12) . . ?
C66A N61A Hg2 120.6(10) . . ?
C62A N61A Hg2 118.5(8) . . ?
N61A C62A C63A 121.3(12) . . ?
N61A C62A C55A 116.8(12) . . ?
C63A C62A C55A 121.8(12) . . ?
C64A C63A C62A 117.5(14) . . ?
C63A C64A C65A 121.5(16) . . ?
C64A C65A C66A 119.1(15) . . ?
N61A C66A C65A 119.6(14) . . ?
C12B N11B C16B 120.4(14) . . ?
C12B N11B Hg1 119.0(10) . . ?
C16B N11B Hg1 120.6(12) . . ?
N11B C12B C25B 116.7(13) . . ?
N11B C12B C13B 120.6(13) . . ?
C25B C12B C13B 122.6(14) . . ?
C14B C13B C12B 118.3(15) . . ?
C15B C14B C13B 121.8(16) . . ?
C14B C15B C16B 118.2(15) . . ?
N11B C16B C15B 120.0(15) . . ?
N22B N21B C25B 107.4(10) . . ?
N22B N21B Hg1 141.0(10) . . ?
C25B N21B Hg1 111.4(9) . . ?
N21B N22B C31B 118.8(14) . . ?
N21B N22B C23B 109.2(12) . . ?
C31B N22B C23B 132.0(15) . . ?
C24B C23B N22B 107.9(13) . . ?
C23B C24B C25B 107.0(13) . . ?
C12B C25B N21B 122.3(13) . . ?
C12B C25B C24B 129.3(14) . . ?
N21B C25B C24B 108.3(11) . . ?
N22B C31B C32B 114.4(14) . . ?
C37B C32B C33B 120.6(13) . . ?
C37B C32B C31B 119.9(13) . . ?
C33B C32B C31B 119.5(12) . . ?
C32B C33B C34B 122.0(13) . . ?
C33B C34B C35B 117.2(12) . . ?
C33B C34B C44B 121.5(12) . . ?
C35B C34B C44B 121.3(13) . . ?
C34B C35B C36B 121.2(14) . . ?
C37B C36B C35B 120.1(14) . . ?
C32B C37B C36B 118.8(13) . . ?
N52B C41B C42B 112.7(16) . . ?
C43B C42B C47B 119.7(13) . . ?
C43B C42B C41B 117.3(14) . . ?
C47B C42B C41B 123.0(14) . . ?
C42B C43B C44B 120.5(14) . . ?
C43B C44B C45B 119.4(13) . . ?
C43B C44B C34B 120.9(13) . . ?
C45B C44B C34B 119.7(13) . . ?
C44B C45B C46B 120.7(14) . . ?
C47B C46B C45B 118.7(15) . . ?
C46B C47B C42B 121.0(15) . . ?
C55B N51B N52B 107.7(10) . . ?
C55B N51B Hg3 116.6(8) . . ?
N52B N51B Hg3 135.1(9) . . ?
N51B N52B C41B 121.1(15) . . ?
N51B N52B C53B 107.6(11) . . ?
C41B N52B C53B 130.3(16) . . ?
C54B C53B N52B 109.0(13) . . ?
C53B C54B C55B 106.3(13) . . ?
N51B C55B C54B 108.9(11) . . ?
N51B C55B C62B 120.9(12) . . ?
C54B C55B C62B 129.6(13) . . ?
C66B N61B C62B 120.4(13) . . ?
C66B N61B Hg3 121.5(11) . . ?
C62B N61B Hg3 118.1(9) . . ?
N61B C62B C63B 120.2(12) . . ?
N61B C62B C55B 117.3(12) . . ?
C63B C62B C55B 122.5(13) . . ?
C64B C63B C62B 120.2(14) . . ?
C65B C64B C63B 119.7(16) . . ?
C64B C65B C66B 119.4(15) . . ?
N61B C66B C65B 119.8(14) . . ?
C12C N11C C16C 120.0 . . ?
C12C N11C Hg1 114.6(8) . . ?
C16C N11C Hg1 124.7(8) . . ?
C25C C12C N11C 113.9(11) . . ?
C25C C12C C13C 125.7(11) . . ?
N11C C12C C13C 120.0 . . ?
C14C C13C C12C 120.0 . . ?
C15C C14C C13C 120.0 . . ?
C14C C15C C16C 120.0 . . ?
C15C C16C N11C 120.0 . . ?
N22C N21C C25C 107.7(12) . . ?
N22C N21C Hg1 135.2(11) . . ?
C25C N21C Hg1 117.1(10) . . ?
C31C N22C N21C 118.6(17) . . ?
C31C N22C C23C 131.7(17) . . ?
N21C N22C C23C 109.4(12) . . ?
N22C C23C C24C 108.4(13) . . ?
C23C C24C C25C 106.2(13) . . ?
N21C C25C C12C 123.3(13) . . ?
N21C C25C C24C 108.3(11) . . ?
C12C C25C C24C 128.3(14) . . ?
N22C C31C C32C 119.4(16) . . ?
C33C C32C C37C 120.0 . . ?
C33C C32C C31C 120.6(12) . . ?
C37C C32C C31C 119.4(12) . . ?
C32C C33C C34C 120.0 . . ?
C33C C34C C35C 120.0 . . ?
C33C C34C C44C 120.4(12) . . ?
C35C C34C C44C 119.1(12) . . ?
C34C C35C C36C 120.0 . . ?
C37C C36C C35C 120.0 . . ?
C36C C37C C32C 120.0 . . ?
N52C C41C C42C 119(2) . . ?
C43C C42C C47C 120.0 . . ?
C43C C42C C41C 117.5(14) . . ?
C47C C42C C41C 122.4(14) . . ?
C42C C43C C44C 120.0 . . ?
C43C C44C C45C 120.0 . . ?
C43C C44C C34C 117.5(13) . . ?
C45C C44C C34C 122.4(13) . . ?
C46C C45C C44C 120.0 . . ?
C45C C46C C47C 120.0 . . ?
C46C C47C C42C 120.0 . . ?
C55C N51C N52C 108.0 . . ?
C55C N51C Hg4 113.5(8) . . ?
N52C N51C Hg4 136.9(8) . . ?
C53C N52C N51C 108.0 . . ?
C53C N52C C41C 136.4(18) . . ?
N51C N52C C41C 114.7(18) . . ?
C54C C53C N52C 108.0 . . ?
C53C C54C C55C 108.0 . . ?
C62C C55C C54C 130.7(11) . . ?
C62C C55C N51C 121.2(11) . . ?
C54C C55C N51C 108.0 . . ?
C66C N61C C62C 121.0(11) . . ?
C66C N61C Hg4 119.9(9) . . ?
C62C N61C Hg4 118.7(8) . . ?
N61C C62C C63C 120.1(12) . . ?
N61C C62C C55C 116.5(11) . . ?
C63C C62C C55C 123.1(12) . . ?
C64C C63C C62C 119.7(14) . . ?
C63C C64C C65C 120.4(15) . . ?
C64C C65C C66C 119.0(14) . . ?
N61C C66C C65C 119.7(13) . . ?
C16D N11D C12D 116.9(13) . . ?
C16D N11D Hg2 124.9(11) . . ?
C12D N11D Hg2 118.0(9) . . ?
N11D C12D C13D 121.7(13) . . ?
N11D C12D C25D 115.9(13) . . ?
C13D C12D C25D 122.3(14) . . ?
C12D C13D C14D 117.8(15) . . ?
C15D C14D C13D 122.0(18) . . ?
C14D C15D C16D 118.3(17) . . ?
N11D C16D C15D 123.1(16) . . ?
C25D N21D N22D 105.8(11) . . ?
C25D N21D Hg2 112.9(9) . . ?
N22D N21D Hg2 138.4(10) . . ?
C23D N22D N21D 110.5(12) . . ?
C23D N22D C31D 127.4(14) . . ?
N21D N22D C31D 121.7(13) . . ?
N22D C23D C24D 107.8(14) . . ?
C25D C24D C23D 105.3(14) . . ?
N21D C25D C24D 110.5(12) . . ?
N21D C25D C12D 120.2(13) . . ?
C24D C25D C12D 129.2(14) . . ?
N22D C31D C32D 112.1(13) . . ?
C37D C32D C33D 118.9(13) . . ?
C37D C32D C31D 123.0(13) . . ?
C33D C32D C31D 117.4(13) . . ?
C34D C33D C32D 121.0(14) . . ?
C35D C34D C33D 118.9(13) . . ?
C35D C34D C44D 122.0(13) . . ?
C33D C34D C44D 119.1(13) . . ?
C34D C35D C36D 122.7(15) . . ?
C35D C36D C37D 119.1(15) . . ?
C32D C37D C36D 118.9(14) . . ?
N52D C41D C42D 112.5(15) . . ?
C43D C42D C47D 120.5(15) . . ?
C43D C42D C41D 122.8(14) . . ?
C47D C42D C41D 116.5(14) . . ?
C42D C43D C44D 120.0(14) . . ?
C45D C44D C43D 120.2(13) . . ?
C45D C44D C34D 121.4(13) . . ?
C43D C44D C34D 118.4(12) . . ?
C44D C45D C46D 119.3(14) . . ?
C47D C46D C45D 118.6(16) . . ?
C42D C47D C46D 121.0(16) . . ?
N52D N51D C55D 106.5(10) . . ?
N52D N51D Hg3 141.5(9) . . ?
C55D N51D Hg3 111.8(8) . . ?
N51D N52D C53D 109.6(11) . . ?
N51D N52D C41D 118.3(13) . . ?
C53D N52D C41D 132.0(14) . . ?
N52D C53D C54D 108.5(12) . . ?
C53D C54D C55D 106.0(11) . . ?
N51D C55D C54D 109.3(10) . . ?
N51D C55D C62D 120.7(11) . . ?
C54D C55D C62D 130.0(12) . . ?
C66D N61D C62D 122.0(11) . . ?
C66D N61D Hg3 121.0(9) . . ?
C62D N61D Hg3 116.5(8) . . ?
N61D C62D C63D 118.2(11) . . ?
N61D C62D C55D 118.3(11) . . ?
C63D C62D C55D 122.8(12) . . ?
C64D C63D C62D 119.8(13) . . ?
C65D C64D C63D 120.7(13) . . ?
C64D C65D C66D 119.0(13) . . ?
N61D C66D C65D 119.4(13) . . ?
C16E N11E C12E 116.6(13) . . ?
C16E N11E Hg3 123.2(11) . . ?
C12E N11E Hg3 120.2(10) . . ?
N11E C12E C13E 119.2(14) . . ?
N11E C12E C25E 117.6(13) . . ?
C13E C12E C25E 122.6(14) . . ?
C14E C13E C12E 118.1(16) . . ?
C15E C14E C13E 124.3(17) . . ?
C14E C15E C16E 113.7(17) . . ?
N11E C16E C15E 127.3(17) . . ?
N22E N21E C25E 106.1(12) . . ?
N22E N21E Hg3 140.4(10) . . ?
C25E N21E Hg3 109.0(9) . . ?
C23E N22E N21E 110.6(13) . . ?
C23E N22E C31E 129.7(15) . . ?
N21E N22E C31E 118.8(14) . . ?
N22E C23E C24E 107.2(14) . . ?
C25E C24E C23E 106.6(13) . . ?
C24E C25E N21E 109.4(12) . . ?
C24E C25E C12E 131.6(14) . . ?
N21E C25E C12E 118.9(13) . . ?
N22E C31E C32E 114.7(14) . . ?
C37E C32E C33E 121.1(14) . . ?
C37E C32E C31E 123.7(14) . . ?
C33E C32E C31E 114.7(13) . . ?
C34E C33E C32E 119.1(14) . . ?
C35E C34E C33E 118.8(14) . . ?
C35E C34E C44E 121.7(14) . . ?
C33E C34E C44E 119.5(13) . . ?
C34E C35E C36E 124.0(16) . . ?
C35E C36E C37E 117.3(16) . . ?
C32E C37E C36E 118.6(15) . . ?
N52E C41E C42E 110.9(18) . . ?
C47E C42E C43E 121.5(17) . . ?
C47E C42E C41E 115.0(16) . . ?
C43E C42E C41E 123.5(17) . . ?
C42E C43E C44E 118.3(16) . . ?
C45E C44E C43E 121.6(14) . . ?
C45E C44E C34E 118.8(14) . . ?
C43E C44E C34E 119.4(14) . . ?
C44E C45E C46E 118.7(15) . . ?
C47E C46E C45E 119.0(16) . . ?
C42E C47E C46E 120.6(17) . . ?
N52E N51E C55E 106.7(11) . . ?
N52E N51E Hg4 142.0(10) . . ?
C55E N51E Hg4 111.1(9) . . ?
N51E N52E C53E 111.0(12) . . ?
N51E N52E C41E 114.3(17) . . ?
C53E N52E C41E 134.0(17) . . ?
C54E C53E N52E 106.4(13) . . ?
C53E C54E C55E 107.9(12) . . ?
N51E C55E C62E 120.6(12) . . ?
N51E C55E C54E 107.9(11) . . ?
C62E C55E C54E 131.5(13) . . ?
C66E N61E C62E 121.1(12) . . ?
C66E N61E Hg4 120.3(10) . . ?
C62E N61E Hg4 118.6(9) . . ?
N61E C62E C55E 119.0(12) . . ?
N61E C62E C63E 119.8(11) . . ?
C55E C62E C63E 121.2(12) . . ?
C64E C63E C62E 119.8(13) . . ?
C63E C64E C65E 119.6(14) . . ?
C64E C65E C66E 119.8(14) . . ?
N61E C66E C65E 119.7(14) . . ?
C16F N11F C12F 117.4(13) . . ?
C16F N11F Hg4 124.5(11) . . ?
C12F N11F Hg4 118.1(10) . . ?
N11F C12F C13F 120.2(15) . . ?
N11F C12F C25F 115.5(13) . . ?
C13F C12F C25F 124.3(15) . . ?
C12F C13F C14F 118.5(17) . . ?
C15F C14F C13F 122.0(19) . . ?
C14F C15F C16F 116.4(18) . . ?
N11F C16F C15F 124.6(16) . . ?
N22F N21F C25F 103.4(12) . . ?
N22F N21F Hg4 143.0(11) . . ?
C25F N21F Hg4 108.9(10) . . ?
C23F N22F N21F 112.2(13) . . ?
C23F N22F C31F 127.4(15) . . ?
N21F N22F C31F 119.0(14) . . ?
N22F C23F C24F 108.3(14) . . ?
C23F C24F C25F 104.1(14) . . ?
N21F C25F C24F 111.6(13) . . ?
N21F C25F C12F 121.9(14) . . ?
C24F C25F C12F 126.2(15) . . ?
N22F C31F C32F 112.4(14) . . ?
C37F C32F C33F 119.3(14) . . ?
C37F C32F C31F 124.4(14) . . ?
C33F C32F C31F 116.3(14) . . ?
C34F C33F C32F 121.7(14) . . ?
C35F C34F C33F 118.9(14) . . ?
C35F C34F C44F 122.4(13) . . ?
C33F C34F C44F 118.5(13) . . ?
C34F C35F C36F 120.6(15) . . ?
C35F C36F C37F 121.9(16) . . ?
C32F C37F C36F 117.3(14) . . ?
N52F C41F C42F 111.1(15) . . ?
C43F C42F C47F 122.8(15) . . ?
C43F C42F C41F 121.3(14) . . ?
C47F C42F C41F 115.8(14) . . ?
C42F C43F C44F 117.3(14) . . ?
C45F C44F C43F 120.6(14) . . ?
C45F C44F C34F 122.1(14) . . ?
C43F C44F C34F 117.3(13) . . ?
C44F C45F C46F 120.5(16) . . ?
C47F C46F C45F 118.3(16) . . ?
C42F C47F C46F 120.4(16) . . ?
C55F N51F N52F 108.4(10) . . ?
C55F N51F Hg2 111.8(8) . . ?
N52F N51F Hg2 139.4(9) . . ?
N51F N52F C53F 107.8(11) . . ?
N51F N52F C41F 123.2(14) . . ?
C53F N52F C41F 128.7(14) . . ?
C54F C53F N52F 108.6(12) . . ?
C53F C54F C55F 106.9(12) . . ?
N51F C55F C54F 108.2(10) . . ?
N51F C55F C62F 120.4(11) . . ?
C54F C55F C62F 131.4(12) . . ?
C66F N61F C62F 118.6(11) . . ?
C66F N61F Hg2 122.0(9) . . ?
C62F N61F Hg2 119.3(8) . . ?
N61F C62F C63F 121.0(10) . . ?
N61F C62F C55F 116.9(11) . . ?
C63F C62F C55F 122.1(11) . . ?
C64F C63F C62F 120.0(12) . . ?
C65F C64F C63F 119.3(13) . . ?
C64F C65F C66F 120.0(13) . . ?
N61F C66F C65F 121.0(12) . . ?
O13 Cl1 O11 109.6(8) . . ?
O13 Cl1 O12 109.3(9) . . ?
O11 Cl1 O12 107.9(8) . . ?
O13 Cl1 O14 110.8(9) . . ?
O11 Cl1 O14 110.2(8) . . ?
O12 Cl1 O14 108.9(9) . . ?
O21 Cl2 O22 111.0(10) . . ?
O21 Cl2 O24 107.8(9) . . ?
O22 Cl2 O24 109.1(10) . . ?
O21 Cl2 O23 110.3(9) . . ?
O22 Cl2 O23 109.8(10) . . ?
O24 Cl2 O23 108.8(9) . . ?
O33 Cl3 O32 111.3(10) . . ?
O33 Cl3 O31 109.6(10) . . ?
O32 Cl3 O31 109.7(10) . . ?
O33 Cl3 O34 108.2(10) . . ?
O32 Cl3 O34 109.2(10) . . ?
O31 Cl3 O34 108.8(10) . . ?
O43 Cl4 O42 110.0(9) . . ?
O43 Cl4 O41 110.2(9) . . ?
O42 Cl4 O41 110.1(9) . . ?
O43 Cl4 O44 109.6(9) . . ?
O42 Cl4 O44 108.8(9) . . ?
O41 Cl4 O44 108.0(9) . . ?
O52 Cl5 O54 111.8(9) . . ?
O52 Cl5 O51 110.2(9) . . ?
O54 Cl5 O51 109.6(9) . . ?
O52 Cl5 O53 109.4(9) . . ?
O54 Cl5 O53 107.8(9) . . ?
O51 Cl5 O53 107.8(8) . . ?
O63 Cl6 O62 110.1(10) . . ?
O63 Cl6 O61 109.6(10) . . ?
O62 Cl6 O61 109.9(10) . . ?
O63 Cl6 O64 110.6(10) . . ?
O62 Cl6 O64 109.0(10) . . ?
O61 Cl6 O64 107.6(10) . . ?
O64' Cl6' O61' 111.3(10) . . ?
O64' Cl6' O63' 109.7(10) . . ?
O61' Cl6' O63' 109.7(10) . . ?
O64' Cl6' O62' 109.3(10) . . ?
O61' Cl6' O62' 109.2(10) . . ?
O63' Cl6' O62' 107.6(10) . . ?
O74 Cl7 O71 111.1(10) . . ?
O74 Cl7 O72 110.0(9) . . ?
O71 Cl7 O72 110.1(10) . . ?
O74 Cl7 O73 109.5(9) . . ?
O71 Cl7 O73 110.1(9) . . ?
O72 Cl7 O73 105.9(9) . . ?
O83 Cl8 O82 110.7(10) . . ?
O83 Cl8 O84 110.3(10) . . ?
O82 Cl8 O84 109.1(10) . . ?
O83 Cl8 O81 109.6(10) . . ?
O82 Cl8 O81 109.1(10) . . ?
O84 Cl8 O81 108.1(10) . . ?
O94 Cl9 O92 111.1(10) . . ?
O94 Cl9 O93 110.3(10) . . ?
O92 Cl9 O93 109.1(10) . . ?
O94 Cl9 O91 109.3(10) . . ?
O92 Cl9 O91 108.6(10) . . ?
O93 Cl9 O91 108.5(10) . . ?
O101 Cl10 O103 110.3(9) . . ?
O101 Cl10 O104 110.5(10) . . ?
O103 Cl10 O104 109.1(9) . . ?
O101 Cl10 O102 109.1(9) . . ?
O103 Cl10 O102 109.3(9) . . ?
O104 Cl10 O102 108.6(9) . . ?
O113 Cl11 O114 110.6(9) . . ?
O113 Cl11 O112 110.5(9) . . ?
O114 Cl11 O112 109.5(9) . . ?
O113 Cl11 O111 109.9(9) . . ?
O114 Cl11 O111 108.6(9) . . ?
O112 Cl11 O111 107.8(9) . . ?
O14S N12S O13S 117(2) . . ?
O14S N12S C11S 125.5(19) . . ?
O13S N12S C11S 117.2(18) . . ?
O23S N22S O24S 115(2) . . ?
O23S N22S C21S 119(2) . . ?
O24S N22S C21S 126(2) . . ?
O34S N32S O33S 116(3) . . ?
O34S N32S C31S 128(3) . . ?
O33S N32S C31S 116(2) . . ?
O44S N42S O43S 115(2) . . ?
O44S N42S C41S 129(2) . . ?
O43S N42S C41S 116(2) . . ?
O54S N52S O53S 117(3) . . ?
O54S N52S C51S 125(3) . . ?
O53S N52S C51S 118(2) . . ?

loop_
_geom_bond_atom_site_label_1
_geom_bond_atom_site_label_2
_geom_bond_distance
_geom_bond_site_symmetry_2
_geom_bond_publ_flag
Hg1 N21C 2.306(15) . ?
Hg1 N21A 2.327(12) . ?
Hg1 N11B 2.340(15) . ?
Hg1 N11A 2.375(14) . ?
Hg1 N21B 2.432(13) . ?
Hg1 N11C 2.487(12) . ?
Hg2 N61F 2.268(12) . ?
Hg2 N11D 2.272(13) . ?
Hg2 N21D 2.390(12) . ?
Hg2 N51A 2.442(11) . ?
Hg2 N51F 2.449(11) . ?
Hg2 N61A 2.477(13) . ?
Hg3 N11E 2.196(12) . ?
Hg3 N61D 2.308(12) . ?
Hg3 N51D 2.398(12) . ?
Hg3 N51B 2.485(12) . ?
Hg3 N21E 2.495(13) . ?
Hg3 N61B 2.512(14) . ?
Hg4 N11F 2.262(14) . ?
Hg4 N61E 2.301(13) . ?
Hg4 N21F 2.438(14) . ?
Hg4 N61C 2.451(11) . ?
Hg4 N51C 2.471(12) . ?
Hg4 N51E 2.476(14) . ?
N11A C12A 1.359(13) . ?
N11A C16A 1.362(13) . ?
C12A C13A 1.398(13) . ?
C12A C25A 1.414(13) . ?
C13A C14A 1.370(14) . ?
C14A C15A 1.365(14) . ?
C15A C16A 1.403(14) . ?
N21A N22A 1.359(12) . ?
N21A C25A 1.372(12) . ?
N22A C23A 1.384(13) . ?
N22A C31A 1.46(2) . ?
C23A C24A 1.385(14) . ?
C24A C25A 1.383(13) . ?
C31A C32A 1.529(17) . ?
C32A C37A 1.378(14) . ?
C32A C33A 1.389(14) . ?
C33A C34A 1.378(14) . ?
C34A C35A 1.390(14) . ?
C34A C44A 1.491(15) . ?
C35A C36A 1.404(15) . ?
C36A C37A 1.394(15) . ?
C41A N52A 1.44(2) . ?
C41A C42A 1.548(17) . ?
C42A C47A 1.388(14) . ?
C42A C43A 1.389(14) . ?
C43A C44A 1.378(14) . ?
C44A C45A 1.380(14) . ?
C45A C46A 1.388(14) . ?
C46A C47A 1.386(14) . ?
N51A N52A 1.363(12) . ?
N51A C55A 1.395(12) . ?
N52A C53A 1.384(13) . ?
C53A C54A 1.365(14) . ?
C54A C55A 1.403(13) . ?
C55A C62A 1.406(13) . ?
N61A C66A 1.348(12) . ?
N61A C62A 1.364(12) . ?
C62A C63A 1.400(13) . ?
C63A C64A 1.368(14) . ?
C64A C65A 1.380(14) . ?
C65A C66A 1.404(14) . ?
N11B C12B 1.353(13) . ?
N11B C16B 1.359(13) . ?
C12B C25B 1.386(13) . ?
C12B C13B 1.400(14) . ?
C13B C14B 1.368(14) . ?
C14B C15B 1.362(14) . ?
C15B C16B 1.414(14) . ?
N21B N22B 1.354(12) . ?
N21B C25B 1.392(13) . ?
N22B C31B 1.39(2) . ?
N22B C23B 1.394(14) . ?
C23B C24B 1.373(14) . ?
C24B C25B 1.401(13) . ?
C31B C32B 1.536(17) . ?
C32B C37B 1.377(14) . ?
C32B C33B 1.387(14) . ?
C33B C34B 1.386(14) . ?
C34B C35B 1.397(14) . ?
C34B C44B 1.483(15) . ?
C35B C36B 1.399(14) . ?
C36B C37B 1.393(14) . ?
C41B N52B 1.38(2) . ?
C41B C42B 1.548(18) . ?
C42B C43B 1.379(14) . ?
C42B C47B 1.393(14) . ?
C43B C44B 1.386(14) . ?
C44B C45B 1.395(14) . ?
C45B C46B 1.395(15) . ?
C46B C47B 1.382(15) . ?
N51B C55B 1.375(13) . ?
N51B N52B 1.376(12) . ?
N52B C53B 1.389(14) . ?
C53B C54B 1.378(14) . ?
C54B C55B 1.397(13) . ?
C55B C62B 1.411(13) . ?
N61B C66B 1.356(13) . ?
N61B C62B 1.364(13) . ?
C62B C63B 1.382(13) . ?
C63B C64B 1.372(14) . ?
C64B C65B 1.369(14) . ?
C65B C66B 1.412(14) . ?
N11C C12C 1.3900 . ?
N11C C16C 1.3900 . ?
C12C C25C 1.385(12) . ?
C12C C13C 1.3900 . ?
C13C C14C 1.3900 . ?
C14C C15C 1.3900 . ?
C15C C16C 1.3900 . ?
N21C N22C 1.359(13) . ?
N21C C25C 1.382(13) . ?
N22C C31C 1.27(2) . ?
N22C C23C 1.368(14) . ?
C23C C24C 1.390(14) . ?
C24C C25C 1.402(14) . ?
C31C C32C 1.541(15) . ?
C32C C33C 1.3900 . ?
C32C C37C 1.3900 . ?
C33C C34C 1.3900 . ?
C34C C35C 1.3900 . ?
C34C C44C 1.473(13) . ?
C35C C36C 1.3900 . ?
C36C C37C 1.3900 . ?
C41C N52C 1.44(3) . ?
C41C C42C 1.562(18) . ?
C42C C43C 1.3900 . ?
C42C C47C 1.3900 . ?
C43C C44C 1.3900 . ?
C44C C45C 1.3900 . ?
C45C C46C 1.3900 . ?
C46C C47C 1.3900 . ?
N51C C55C 1.4200 . ?
N51C N52C 1.4200 . ?
N52C C53C 1.4200 . ?
C53C C54C 1.4200 . ?
C54C C55C 1.4200 . ?
C55C C62C 1.395(12) . ?
N61C C66C 1.333(12) . ?
N61C C62C 1.366(12) . ?
C62C C63C 1.389(13) . ?
C63C C64C 1.358(14) . ?
C64C C65C 1.372(14) . ?
C65C C66C 1.422(13) . ?
N11D C16D 1.380(17) . ?
N11D C12D 1.384(15) . ?
C12D C13D 1.393(18) . ?
C12D C25D 1.445(17) . ?
C13D C14D 1.397(19) . ?
C14D C15D 1.346(19) . ?
C15D C16D 1.382(19) . ?
N21D C25D 1.342(15) . ?
N21D N22D 1.354(14) . ?
N22D C23D 1.333(16) . ?
N22D C31D 1.46(2) . ?
C23D C24D 1.379(18) . ?
C24D C25D 1.372(17) . ?
C31D C32D 1.508(16) . ?
C32D C37D 1.388(17) . ?
C32D C33D 1.403(17) . ?
C33D C34D 1.391(17) . ?
C34D C35D 1.351(16) . ?
C34D C44D 1.518(17) . ?
C35D C36D 1.359(18) . ?
C36D C37D 1.435(18) . ?
C41D N52D 1.45(2) . ?
C41D C42D 1.548(18) . ?
C42D C43D 1.367(17) . ?
C42D C47D 1.371(18) . ?
C43D C44D 1.397(17) . ?
C44D C45D 1.384(17) . ?
C45D C46D 1.418(18) . ?
C46D C47D 1.389(19) . ?
N51D N52D 1.371(12) . ?
N51D C55D 1.383(12) . ?
N52D C53D 1.375(13) . ?
C53D C54D 1.382(13) . ?
C54D C55D 1.405(13) . ?
C55D C62D 1.421(13) . ?
N61D C66D 1.361(12) . ?
N61D C62D 1.364(12) . ?
C62D C63D 1.399(13) . ?
C63D C64D 1.378(13) . ?
C64D C65D 1.370(13) . ?
C65D C66D 1.403(13) . ?
N11E C16E 1.350(17) . ?
N11E C12E 1.374(16) . ?
C12E C13E 1.419(18) . ?
C12E C25E 1.437(17) . ?
C13E C14E 1.381(19) . ?
C14E C15E 1.337(19) . ?
C15E C16E 1.386(19) . ?
N21E N22E 1.348(15) . ?
N21E C25E 1.356(15) . ?
N22E C23E 1.328(16) . ?
N22E C31E 1.44(2) . ?
C23E C24E 1.379(18) . ?
C24E C25E 1.353(17) . ?
C31E C32E 1.514(17) . ?
C32E C37E 1.367(17) . ?
C32E C33E 1.405(17) . ?
C33E C34E 1.392(17) . ?
C34E C35E 1.337(17) . ?
C34E C44E 1.526(17) . ?
C35E C36E 1.371(18) . ?
C36E C37E 1.431(18) . ?
C41E N52E 1.48(3) . ?
C41E C42E 1.54(2) . ?
C42E C47E 1.370(19) . ?
C42E C43E 1.374(18) . ?
C43E C44E 1.399(18) . ?
C44E C45E 1.375(17) . ?
C45E C46E 1.422(18) . ?
C46E C47E 1.386(19) . ?
N51E N52E 1.357(12) . ?
N51E C55E 1.384(13) . ?
N52E C53E 1.378(14) . ?
C53E C54E 1.377(14) . ?
C54E C55E 1.406(13) . ?
C55E C62E 1.397(13) . ?
N61E C66E 1.353(13) . ?
N61E C62E 1.364(12) . ?
C62E C63E 1.397(13) . ?
C63E C64E 1.377(13) . ?
C64E C65E 1.379(13) . ?
C65E C66E 1.403(14) . ?
N11F C16F 1.355(17) . ?
N11F C12F 1.388(16) . ?
C12F C13F 1.396(19) . ?
C12F C25F 1.452(17) . ?
C13F C14F 1.40(2) . ?
C14F C15F 1.35(2) . ?
C15F C16F 1.383(19) . ?
N21F N22F 1.355(15) . ?
N21F C25F 1.359(16) . ?
N22F C23F 1.322(16) . ?
N22F C31F 1.48(2) . ?
C23F C24F 1.375(18) . ?
C24F C25F 1.385(18) . ?
C31F C32F 1.505(17) . ?
C32F C37F 1.368(17) . ?
C32F C33F 1.395(17) . ?
C33F C34F 1.384(16) . ?
C34F C35F 1.350(17) . ?
C34F C44F 1.520(17) . ?
C35F C36F 1.354(18) . ?
C36F C37F 1.427(18) . ?
C41F N52F 1.42(2) . ?
C41F C42F 1.544(18) . ?
C42F C43F 1.362(18) . ?
C42F C47F 1.368(18) . ?
C43F C44F 1.421(17) . ?
C44F C45F 1.377(18) . ?
C45F C46F 1.397(19) . ?
C46F C47F 1.392(19) . ?
N51F C55F 1.374(12) . ?
N51F N52F 1.374(12) . ?
N52F C53F 1.381(13) . ?
C53F C54F 1.380(14) . ?
C54F C55F 1.396(13) . ?
C55F C62F 1.420(12) . ?
N61F C66F 1.366(12) . ?
N61F C62F 1.388(12) . ?
C62F C63F 1.391(13) . ?
C63F C64F 1.383(13) . ?
C64F C65F 1.381(13) . ?
C65F C66F 1.402(13) . ?
Cl1 O13 1.429(10) . ?
Cl1 O11 1.432(9) . ?
Cl1 O12 1.437(10) . ?
Cl1 O14 1.438(9) . ?
Cl2 O21 1.421(10) . ?
Cl2 O22 1.431(10) . ?
Cl2 O24 1.435(10) . ?
Cl2 O23 1.441(10) . ?
Cl3 O33 1.423(11) . ?
Cl3 O32 1.420(11) . ?
Cl3 O31 1.431(11) . ?
Cl3 O34 1.442(11) . ?
Cl4 O43 1.420(10) . ?
Cl4 O42 1.426(10) . ?
Cl4 O41 1.432(10) . ?
Cl4 O44 1.441(10) . ?
Cl5 O52 1.418(10) . ?
Cl5 O54 1.428(10) . ?
Cl5 O51 1.432(10) . ?
Cl5 O53 1.453(10) . ?
Cl6 O63 1.422(11) . ?
Cl6 O62 1.429(11) . ?
Cl6 O61 1.433(11) . ?
Cl6 O64 1.437(11) . ?
Cl6' O64' 1.420(11) . ?
Cl6' O61' 1.423(11) . ?
Cl6' O63' 1.439(11) . ?
Cl6' O62' 1.447(11) . ?
Cl7 O74 1.413(10) . ?
Cl7 O71 1.414(11) . ?
Cl7 O72 1.443(10) . ?
Cl7 O73 1.445(10) . ?
Cl8 O83 1.414(11) . ?
Cl8 O82 1.428(11) . ?
Cl8 O84 1.431(11) . ?
Cl8 O81 1.436(11) . ?
Cl9 O94 1.412(11) . ?
Cl9 O92 1.426(11) . ?
Cl9 O93 1.431(11) . ?
Cl9 O91 1.442(11) . ?
Cl10 O101 1.424(10) . ?
Cl10 O103 1.426(10) . ?
Cl10 O104 1.428(11) . ?
Cl10 O102 1.432(10) . ?
Cl11 O113 1.415(10) . ?
Cl11 O114 1.424(10) . ?
Cl11 O112 1.430(10) . ?
Cl11 O111 1.439(10) . ?
C11S N12S 1.47(2) . ?
N12S O14S 1.208(15) . ?
N12S O13S 1.221(14) . ?
C21S N22S 1.46(2) . ?
N22S O23S 1.208(17) . ?
N22S O24S 1.215(16) . ?
C31S N32S 1.48(2) . ?
N32S O34S 1.198(16) . ?
N32S O33S 1.212(17) . ?
C41S N42S 1.47(2) . ?
N42S O44S 1.194(16) . ?
N42S O43S 1.216(17) . ?
C51S N52S 1.47(2) . ?
N52S O54S 1.204(17) . ?
N52S O53S 1.220(17) . ?

loop_
_geom_torsion_atom_site_label_1
_geom_torsion_atom_site_label_2
_geom_torsion_atom_site_label_3
_geom_torsion_atom_site_label_4
_geom_torsion
_geom_torsion_site_symmetry_1
_geom_torsion_site_symmetry_2
_geom_torsion_site_symmetry_3
_geom_torsion_site_symmetry_4
_geom_torsion_publ_flag
N21C Hg1 N11A C12A -104.9(15) . . . . ?
N21A Hg1 N11A C12A 0.6(15) . . . . ?
N11B Hg1 N11A C12A 96.9(16) . . . . ?
N21B Hg1 N11A C12A 77(2) . . . . ?
N11C Hg1 N11A C12A -173.1(16) . . . . ?
N21C Hg1 N11A C16A 80.0(18) . . . . ?
N21A Hg1 N11A C16A -174.4(19) . . . . ?
N11B Hg1 N11A C16A -78.1(18) . . . . ?
N21B Hg1 N11A C16A -98(2) . . . . ?
N11C Hg1 N11A C16A 11.8(18) . . . . ?
C16A N11A C12A C13A 0(3) . . . . ?
Hg1 N11A C12A C13A -175.4(17) . . . . ?
C16A N11A C12A C25A 175(2) . . . . ?
Hg1 N11A C12A C25A 0(3) . . . . ?
N11A C12A C13A C14A 1(4) . . . . ?
C25A C12A C13A C14A -174(2) . . . . ?
C12A C13A C14A C15A -1(4) . . . . ?
C13A C14A C15A C16A 0(4) . . . . ?
C12A N11A C16A C15A 0(4) . . . . ?
Hg1 N11A C16A C15A 174.5(18) . . . . ?
C14A C15A C16A N11A 0(4) . . . . ?
N21C Hg1 N21A N22A -83.8(17) . . . . ?
N11B Hg1 N21A N22A 87.1(17) . . . . ?
N11A Hg1 N21A N22A 177.4(18) . . . . ?
N21B Hg1 N21A N22A 16.0(17) . . . . ?
N11C Hg1 N21A N22A -164.9(15) . . . . ?
N21C Hg1 N21A C25A 97.5(14) . . . . ?
N11B Hg1 N21A C25A -91.6(13) . . . . ?
N11A Hg1 N21A C25A -1.3(13) . . . . ?
N21B Hg1 N21A C25A -162.7(13) . . . . ?
N11C Hg1 N21A C25A 16(2) . . . . ?
C25A N21A N22A C23A -2(2) . . . . ?
Hg1 N21A N22A C23A 179.6(14) . . . . ?
C25A N21A N22A C31A 175.5(16) . . . . ?
Hg1 N21A N22A C31A -3(3) . . . . ?
N21A N22A C23A C24A -2(2) . . . . ?
C31A N22A C23A C24A -178.6(18) . . . . ?
N22A C23A C24A C25A 4(3) . . . . ?
N22A N21A C25A C24A 4(2) . . . . ?
Hg1 N21A C25A C24A -176.6(14) . . . . ?
N22A N21A C25A C12A -177.2(18) . . . . ?
Hg1 N21A C25A C12A 2(2) . . . . ?
C23A C24A C25A N21A -6(3) . . . . ?
C23A C24A C25A C12A 176(2) . . . . ?
N11A C12A C25A N21A -1(3) . . . . ?
C13A C12A C25A N21A 174(2) . . . . ?
N11A C12A C25A C24A 177(2) . . . . ?
C13A C12A C25A C24A -8(4) . . . . ?
N21A N22A C31A C32A -92(2) . . . . ?
C23A N22A C31A C32A 85(2) . . . . ?
N22A C31A C32A C37A 10(3) . . . . ?
N22A C31A C32A C33A -170.8(15) . . . . ?
C37A C32A C33A C34A -3(3) . . . . ?
C31A C32A C33A C34A 177.2(17) . . . . ?
C32A C33A C34A C35A 7(3) . . . . ?
C32A C33A C34A C44A -178.1(16) . . . . ?
C33A C34A C35A C36A -6(3) . . . . ?
C44A C34A C35A C36A 179.4(17) . . . . ?
C34A C35A C36A C37A 1(3) . . . . ?
C33A C32A C37A C36A -2(3) . . . . ?
C31A C32A C37A C36A 177(2) . . . . ?
C35A C36A C37A C32A 4(3) . . . . ?
N52A C41A C42A C47A 6(2) . . . . ?
N52A C41A C42A C43A -176.3(15) . . . . ?
C47A C42A C43A C44A -5(3) . . . . ?
C41A C42A C43A C44A 177.5(16) . . . . ?
C42A C43A C44A C45A 4(3) . . . . ?
C42A C43A C44A C34A -179.9(15) . . . . ?
C33A C34A C44A C43A -43(3) . . . . ?
C35A C34A C44A C43A 131.8(19) . . . . ?
C33A C34A C44A C45A 133.8(19) . . . . ?
C35A C34A C44A C45A -52(2) . . . . ?
C43A C44A C45A C46A 0(3) . . . . ?
C34A C44A C45A C46A -176.8(16) . . . . ?
C44A C45A C46A C47A -2(3) . . . . ?
C45A C46A C47A C42A 1(3) . . . . ?
C43A C42A C47A C46A 2(3) . . . . ?
C41A C42A C47A C46A 179.8(17) . . . . ?
N61F Hg2 N51A N52A -93.3(16) . . . . ?
N11D Hg2 N51A N52A 85.8(16) . . . . ?
N21D Hg2 N51A N52A 13.3(16) . . . . ?
N51F Hg2 N51A N52A -142.3(14) . . . . ?
N61A Hg2 N51A N52A 175.9(17) . . . . ?
N61F Hg2 N51A C55A 93.0(13) . . . . ?
N11D Hg2 N51A C55A -87.9(12) . . . . ?
N21D Hg2 N51A C55A -160.5(12) . . . . ?
N51F Hg2 N51A C55A 43.9(17) . . . . ?
N61A Hg2 N51A C55A 2.2(12) . . . . ?
C55A N51A N52A C53A -1(2) . . . . ?
Hg2 N51A N52A C53A -175.3(13) . . . . ?
C55A N51A N52A C41A 174.6(15) . . . . ?
Hg2 N51A N52A C41A 0(2) . . . . ?
C42A C41A N52A N51A -83.7(19) . . . . ?
C42A C41A N52A C53A 91(2) . . . . ?
N51A N52A C53A C54A 0(2) . . . . ?
C41A N52A C53A C54A -175.4(17) . . . . ?
N52A C53A C54A C55A 1(2) . . . . ?
N52A N51A C55A C54A 2(2) . . . . ?
Hg2 N51A C55A C54A 177.5(13) . . . . ?
N52A N51A C55A C62A -178.8(17) . . . . ?
Hg2 N51A C55A C62A -3(2) . . . . ?
C53A C54A C55A N51A -2(2) . . . . ?
C53A C54A C55A C62A 179(2) . . . . ?
N61F Hg2 N61A C66A 93.3(14) . . . . ?
N11D Hg2 N61A C66A -80.0(15) . . . . ?
N21D Hg2 N61A C66A -121.3(15) . . . . ?
N51A Hg2 N61A C66A -176.2(16) . . . . ?
N51F Hg2 N61A C66A 22.1(14) . . . . ?
N61F Hg2 N61A C62A -91.7(14) . . . . ?
N11D Hg2 N61A C62A 95.1(14) . . . . ?
N21D Hg2 N61A C62A 54(2) . . . . ?
N51A Hg2 N61A C62A -1.2(13) . . . . ?
N51F Hg2 N61A C62A -162.9(14) . . . . ?
C66A N61A C62A C63A -3(3) . . . . ?
Hg2 N61A C62A C63A -178.4(16) . . . . ?
C66A N61A C62A C55A 175.1(18) . . . . ?
Hg2 N61A C62A C55A 0(2) . . . . ?
N51A C55A C62A N61A 2(3) . . . . ?
C54A C55A C62A N61A -179(2) . . . . ?
N51A C55A C62A C63A -179.5(18) . . . . ?
C54A C55A C62A C63A 0(4) . . . . ?
N61A C62A C63A C64A 3(3) . . . . ?
C55A C62A C63A C64A -176(2) . . . . ?
C62A C63A C64A C65A 2(4) . . . . ?
C63A C64A C65A C66A -5(4) . . . . ?
C62A N61A C66A C65A 0(3) . . . . ?
Hg2 N61A C66A C65A 174.7(17) . . . . ?
C64A C65A C66A N61A 4(4) . . . . ?
N21C Hg1 N11B C12B 62(2) . . . . ?
N21A Hg1 N11B C12B -99.3(16) . . . . ?
N11A Hg1 N11B C12B -169.9(16) . . . . ?
N21B Hg1 N11B C12B 3.5(15) . . . . ?
N11C Hg1 N11B C12B 100.5(16) . . . . ?
N21C Hg1 N11B C16B -119.8(18) . . . . ?
N21A Hg1 N11B C16B 79.1(18) . . . . ?
N11A Hg1 N11B C16B 8.6(18) . . . . ?
N21B Hg1 N11B C16B -178.1(19) . . . . ?
N11C Hg1 N11B C16B -81.0(18) . . . . ?
C16B N11B C12B C25B -179(2) . . . . ?
Hg1 N11B C12B C25B -1(3) . . . . ?
C16B N11B C12B C13B -1(3) . . . . ?
Hg1 N11B C12B C13B 177.8(18) . . . . ?
N11B C12B C13B C14B 6(4) . . . . ?
C25B C12B C13B C14B -176(2) . . . . ?
C12B C13B C14B C15B -5(4) . . . . ?
C13B C14B C15B C16B -2(4) . . . . ?
C12B N11B C16B C15B -6(3) . . . . ?
Hg1 N11B C16B C15B 175.7(17) . . . . ?
C14B C15B C16B N11B 7(4) . . . . ?
N21C Hg1 N21B N22B 23.2(19) . . . . ?
N21A Hg1 N21B N22B -87.7(19) . . . . ?
N11B Hg1 N21B N22B -180(2) . . . . ?
N11A Hg1 N21B N22B -158.5(16) . . . . ?
N11C Hg1 N21B N22B 92.6(18) . . . . ?
N21C Hg1 N21B C25B -162.7(14) . . . . ?
N21A Hg1 N21B C25B 86.4(14) . . . . ?
N11B Hg1 N21B C25B -5.7(13) . . . . ?
N11A Hg1 N21B C25B 16(2) . . . . ?
N11C Hg1 N21B C25B -93.3(14) . . . . ?
C25B N21B N22B C31B 176.1(16) . . . . ?
Hg1 N21B N22B C31B -10(3) . . . . ?
C25B N21B N22B C23B -4(2) . . . . ?
Hg1 N21B N22B C23B 170.7(16) . . . . ?
N21B N22B C23B C24B 4(3) . . . . ?
C31B N22B C23B C24B -175.6(19) . . . . ?
N22B C23B C24B C25B -3(3) . . . . ?
N11B C12B C25B N21B -6(3) . . . . ?
C13B C12B C25B N21B 176(2) . . . . ?
N11B C12B C25B C24B 178(2) . . . . ?
C13B C12B C25B C24B -1(4) . . . . ?
N22B N21B C25B C12B -176(2) . . . . ?
Hg1 N21B C25B C12B 8(3) . . . . ?
N22B N21B C25B C24B 2(2) . . . . ?
Hg1 N21B C25B C24B -174.3(14) . . . . ?
C23B C24B C25B C12B 178(2) . . . . ?
C23B C24B C25B N21B 1(3) . . . . ?
N21B N22B C31B C32B -87(2) . . . . ?
C23B N22B C31B C32B 93(3) . . . . ?
N22B C31B C32B C37B 15(3) . . . . ?
N22B C31B C32B C33B -165.1(17) . . . . ?
C37B C32B C33B C34B 0(3) . . . . ?
C31B C32B C33B C34B -179.8(17) . . . . ?
C32B C33B C34B C35B -1(3) . . . . ?
C32B C33B C34B C44B 178.4(17) . . . . ?
C33B C34B C35B C36B 2(3) . . . . ?
C44B C34B C35B C36B -176.6(17) . . . . ?
C34B C35B C36B C37B -3(3) . . . . ?
C33B C32B C37B C36B -1(3) . . . . ?
C31B C32B C37B C36B 178.9(17) . . . . ?
C35B C36B C37B C32B 2(3) . . . . ?
N52B C41B C42B C43B 177.7(18) . . . . ?
N52B C41B C42B C47B -2(3) . . . . ?
C47B C42B C43B C44B -1(3) . . . . ?
C41B C42B C43B C44B 178.7(19) . . . . ?
C42B C43B C44B C45B 2(3) . . . . ?
C42B C43B C44B C34B -177.8(18) . . . . ?
C33B C34B C44B C43B -42(3) . . . . ?
C35B C34B C44B C43B 137(2) . . . . ?
C33B C34B C44B C45B 139(2) . . . . ?
C35B C34B C44B C45B -42(3) . . . . ?
C43B C44B C45B C46B -1(3) . . . . ?
C34B C44B C45B C46B 178.0(18) . . . . ?
C44B C45B C46B C47B 1(3) . . . . ?
C45B C46B C47B C42B 0(3) . . . . ?
C43B C42B C47B C46B 0(3) . . . . ?
C41B C42B C47B C46B -179(2) . . . . ?
N11E Hg3 N51B C55B -100.1(14) . . . . ?
N61D Hg3 N51B C55B 87.4(14) . . . . ?
N51D Hg3 N51B C55B 32.0(18) . . . . ?
N21E Hg3 N51B C55B -170.8(13) . . . . ?
N61B Hg3 N51B C55B -3.7(13) . . . . ?
N11E Hg3 N51B N52B 90.1(16) . . . . ?
N61D Hg3 N51B N52B -82.4(16) . . . . ?
N51D Hg3 N51B N52B -137.7(15) . . . . ?
N21E Hg3 N51B N52B 19.4(17) . . . . ?
N61B Hg3 N51B N52B -173.4(18) . . . . ?
C55B N51B N52B C41B 176.8(17) . . . . ?
Hg3 N51B N52B C41B -13(3) . . . . ?
C55B N51B N52B C53B 7(2) . . . . ?
Hg3 N51B N52B C53B 177.4(15) . . . . ?
C42B C41B N52B N51B -84(2) . . . . ?
C42B C41B N52B C53B 83(3) . . . . ?
N51B N52B C53B C54B -4(3) . . . . ?
C41B N52B C53B C54B -172(2) . . . . ?
N52B C53B C54B C55B -1(3) . . . . ?
N52B N51B C55B C54B -8(2) . . . . ?
Hg3 N51B C55B C54B 179.6(14) . . . . ?
N52B N51B C55B C62B 179.8(19) . . . . ?
Hg3 N51B C55B C62B 7(3) . . . . ?
C53B C54B C55B N51B 6(3) . . . . ?
C53B C54B C55B C62B 177(2) . . . . ?
N11E Hg3 N61B C66B -91.8(16) . . . . ?
N61D Hg3 N61B C66B 93.4(16) . . . . ?
N51D Hg3 N61B C66B 21.2(16) . . . . ?
N51B Hg3 N61B C66B -177.3(18) . . . . ?
N21E Hg3 N61B C66B -134.2(17) . . . . ?
N11E Hg3 N61B C62B 85.4(16) . . . . ?
N61D Hg3 N61B C62B -89.4(16) . . . . ?
N51D Hg3 N61B C62B -161.5(16) . . . . ?
N51B Hg3 N61B C62B -0.1(15) . . . . ?
N21E Hg3 N61B C62B 43(2) . . . . ?
C66B N61B C62B C63B 1(3) . . . . ?
Hg3 N61B C62B C63B -175.8(17) . . . . ?
C66B N61B C62B C55B -179(2) . . . . ?
Hg3 N61B C62B C55B 4(3) . . . . ?
N51B C55B C62B N61B -8(3) . . . . ?
C54B C55B C62B N61B -178(2) . . . . ?
N51B C55B C62B C63B 172(2) . . . . ?
C54B C55B C62B C63B 2(4) . . . . ?
N61B C62B C63B C64B -4(4) . . . . ?
C55B C62B C63B C64B 177(2) . . . . ?
C62B C63B C64B C65B 7(4) . . . . ?
C63B C64B C65B C66B -7(4) . . . . ?
C62B N61B C66B C65B -2(3) . . . . ?
Hg3 N61B C66B C65B 175.2(17) . . . . ?
C64B C65B C66B N61B 5(4) . . . . ?
N21C Hg1 N11C C12C 11.6(8) . . . . ?
N21A Hg1 N11C C12C 100.4(14) . . . . ?
N11B Hg1 N11C C12C -150.4(8) . . . . ?
N11A Hg1 N11C C12C 117.1(8) . . . . ?
N21B Hg1 N11C C12C -80.5(8) . . . . ?
N21C Hg1 N11C C16C -177.9(11) . . . . ?
N21A Hg1 N11C C16C -89.1(16) . . . . ?
N11B Hg1 N11C C16C 20.1(10) . . . . ?
N11A Hg1 N11C C16C -72.4(10) . . . . ?
N21B Hg1 N11C C16C 90.1(9) . . . . ?
C16C N11C C12C C25C 173.0(17) . . . . ?
Hg1 N11C C12C C25C -16.0(15) . . . . ?
C16C N11C C12C C13C 0.0 . . . . ?
Hg1 N11C C12C C13C 171.0(10) . . . . ?
C25C C12C C13C C14C -172(2) . . . . ?
N11C C12C C13C C14C 0.0 . . . . ?
C12C C13C C14C C15C 0.0 . . . . ?
C13C C14C C15C C16C 0.0 . . . . ?
C14C C15C C16C N11C 0.0 . . . . ?
C12C N11C C16C C15C 0.0 . . . . ?
Hg1 N11C C16C C15C -170.1(11) . . . . ?
N21A Hg1 N21C N22C 17(2) . . . . ?
N11B Hg1 N21C N22C -142.7(18) . . . . ?
N11A Hg1 N21C N22C 91(2) . . . . ?
N21B Hg1 N21C N22C -89(2) . . . . ?
N11C Hg1 N21C N22C 175(2) . . . . ?
N21A Hg1 N21C C25C -163.3(16) . . . . ?
N11B Hg1 N21C C25C 37(2) . . . . ?
N11A Hg1 N21C C25C -89.5(17) . . . . ?
N21B Hg1 N21C C25C 90.0(17) . . . . ?
N11C Hg1 N21C C25C -5.5(16) . . . . ?
C25C N21C N22C C31C 171.9(19) . . . . ?
Hg1 N21C N22C C31C -9(3) . . . . ?
C25C N21C N22C C23C -2(3) . . . . ?
Hg1 N21C N22C C23C 177.2(16) . . . . ?
C31C N22C C23C C24C -171(2) . . . . ?
N21C N22C C23C C24C 2(3) . . . . ?
N22C C23C C24C C25C 0(3) . . . . ?
N22C N21C C25C C12C 178(2) . . . . ?
Hg1 N21C C25C C12C -1(3) . . . . ?
N22C N21C C25C C24C 2(3) . . . . ?
Hg1 N21C C25C C24C -177.6(17) . . . . ?
N11C C12C C25C N21C 12(3) . . . . ?
C13C C12C C25C N21C -175.4(17) . . . . ?
N11C C12C C25C C24C -172(2) . . . . ?
C13C C12C C25C C24C 0(4) . . . . ?
C23C C24C C25C N21C -1(3) . . . . ?
C23C C24C C25C C12C -177(2) . . . . ?
N21C N22C C31C C32C -77(3) . . . . ?
C23C N22C C31C C32C 95(3) . . . . ?
N22C C31C C32C C33C -169.3(16) . . . . ?
N22C C31C C32C C37C 10(3) . . . . ?
C37C C32C C33C C34C 0.0 . . . . ?
C31C C32C C33C C34C 179.7(18) . . . . ?
C32C C33C C34C C35C 0.0 . . . . ?
C32C C33C C34C C44C -171.9(17) . . . . ?
C33C C34C C35C C36C 0.0 . . . . ?
C44C C34C C35C C36C 172.0(17) . . . . ?
C34C C35C C36C C37C 0.0 . . . . ?
C35C C36C C37C C32C 0.0 . . . . ?
C33C C32C C37C C36C 0.0 . . . . ?
C31C C32C C37C C36C -179.7(17) . . . . ?
N52C C41C C42C C43C -170(2) . . . . ?
N52C C41C C42C C47C 6(4) . . . . ?
C47C C42C C43C C44C 0.0 . . . . ?
C41C C42C C43C C44C 176(2) . . . . ?
C42C C43C C44C C45C 0.0 . . . . ?
C42C C43C C44C C34C -178.3(16) . . . . ?
C33C C34C C44C C43C -57.5(17) . . . . ?
C35C C34C C44C C43C 130.5(12) . . . . ?
C33C C34C C44C C45C 124.3(13) . . . . ?
C35C C34C C44C C45C -47.7(19) . . . . ?
C43C C44C C45C C46C 0.0 . . . . ?
C34C C44C C45C C46C 178.2(17) . . . . ?
C44C C45C C46C C47C 0.0 . . . . ?
C45C C46C C47C C42C 0.0 . . . . ?
C43C C42C C47C C46C 0.0 . . . . ?
C41C C42C C47C C46C -176(2) . . . . ?
N11F Hg4 N51C C55C -101.2(10) . . . . ?
N61E Hg4 N51C C55C 86.2(10) . . . . ?
N21F Hg4 N51C C55C -174.6(9) . . . . ?
N61C Hg4 N51C C55C -12.7(9) . . . . ?
N51E Hg4 N51C C55C 43.2(15) . . . . ?
N11F Hg4 N51C N52C 95.8(14) . . . . ?
N61E Hg4 N51C N52C -76.8(14) . . . . ?
N21F Hg4 N51C N52C 22.4(14) . . . . ?
N61C Hg4 N51C N52C -175.8(15) . . . . ?
N51E Hg4 N51C N52C -119.9(14) . . . . ?
C55C N51C N52C C53C 0.0 . . . . ?
Hg4 N51C N52C C53C 163.6(16) . . . . ?
C55C N51C N52C C41C 170.8(19) . . . . ?
Hg4 N51C N52C C41C -26(2) . . . . ?
C42C C41C N52C C53C 102(3) . . . . ?
C42C C41C N52C N51C -65(3) . . . . ?
N51C N52C C53C C54C 0.0 . . . . ?
C41C N52C C53C C54C -168(2) . . . . ?
N52C C53C C54C C55C 0.0 . . . . ?
C53C C54C C55C C62C 178(2) . . . . ?
C53C C54C C55C N51C 0.0 . . . . ?
N52C N51C C55C C62C -178(2) . . . . ?
Hg4 N51C C55C C62C 13.9(19) . . . . ?
N52C N51C C55C C54C 0.0 . . . . ?
Hg4 N51C C55C C54C -167.9(12) . . . . ?
N11F Hg4 N61C C66C -78.3(13) . . . . ?
N61E Hg4 N61C C66C 99.8(12) . . . . ?
N21F Hg4 N61C C66C -118.7(15) . . . . ?
N51C Hg4 N61C C66C -174.7(14) . . . . ?
N51E Hg4 N61C C66C 28.8(13) . . . . ?
N11F Hg4 N61C C62C 108.7(13) . . . . ?
N61E Hg4 N61C C62C -73.1(13) . . . . ?
N21F Hg4 N61C C62C 68.4(19) . . . . ?
N51C Hg4 N61C C62C 12.3(13) . . . . ?
N51E Hg4 N61C C62C -144.1(13) . . . . ?
C66C N61C C62C C63C 3(3) . . . . ?
Hg4 N61C C62C C63C 176.1(16) . . . . ?
C66C N61C C62C C55C 177.1(17) . . . . ?
Hg4 N61C C62C C55C -10(2) . . . . ?
C54C C55C C62C N61C 179.2(15) . . . . ?
N51C C55C C62C N61C -3(3) . . . . ?
C54C C55C C62C C63C -7(3) . . . . ?
N51C C55C C62C C63C 170.6(18) . . . . ?
N61C C62C C63C C64C -4(3) . . . . ?
C55C C62C C63C C64C -178(2) . . . . ?
C62C C63C C64C C65C 4(4) . . . . ?
C63C C64C C65C C66C -2(4) . . . . ?
C62C N61C C66C C65C -1(3) . . . . ?
Hg4 N61C C66C C65C -174.2(14) . . . . ?
C64C C65C C66C N61C 1(3) . . . . ?
N61F Hg2 N11D C16D -113(3) . . . . ?
N21D Hg2 N11D C16D 171.7(16) . . . . ?
N51A Hg2 N11D C16D 73.7(15) . . . . ?
N51F Hg2 N11D C16D -85.2(15) . . . . ?
N61A Hg2 N11D C16D 6.2(15) . . . . ?
N61F Hg2 N11D C12D 70(4) . . . . ?
N21D Hg2 N11D C12D -4.9(11) . . . . ?
N51A Hg2 N11D C12D -102.9(12) . . . . ?
N51F Hg2 N11D C12D 98.2(12) . . . . ?
N61A Hg2 N11D C12D -170.5(12) . . . . ?
C16D N11D C12D C13D 1(3) . . . . ?
Hg2 N11D C12D C13D 178.1(13) . . . . ?
C16D N11D C12D C25D -176.5(17) . . . . ?
Hg2 N11D C12D C25D 0(2) . . . . ?
N11D C12D C13D C14D -4(3) . . . . ?
C25D C12D C13D C14D 174.0(18) . . . . ?
C12D C13D C14D C15D 3(3) . . . . ?
C13D C14D C15D C16D 0(3) . . . . ?
C12D N11D C16D C15D 2(3) . . . . ?
Hg2 N11D C16D C15D -174.9(15) . . . . ?
C14D C15D C16D N11D -2(3) . . . . ?
N61F Hg2 N21D C25D -163.1(11) . . . . ?
N11D Hg2 N21D C25D 9.1(11) . . . . ?
N51A Hg2 N21D C25D 103.2(12) . . . . ?
N51F Hg2 N21D C25D -88.5(12) . . . . ?
N61A Hg2 N21D C25D 53.1(18) . . . . ?
N61F Hg2 N21D N22D -5.9(16) . . . . ?
N11D Hg2 N21D N22D 166.3(16) . . . . ?
N51A Hg2 N21D N22D -99.6(15) . . . . ?
N51F Hg2 N21D N22D 68.6(15) . . . . ?
N61A Hg2 N21D N22D -149.7(14) . . . . ?
C25D N21D N22D C23D -0.6(19) . . . . ?
Hg2 N21D N22D C23D -158.8(13) . . . . ?
C25D N21D N22D C31D -173.9(14) . . . . ?
Hg2 N21D N22D C31D 28(2) . . . . ?
N21D N22D C23D C24D 1(2) . . . . ?
C31D N22D C23D C24D 173.6(16) . . . . ?
N22D C23D C24D C25D -1(2) . . . . ?
N22D N21D C25D C24D 0(2) . . . . ?
Hg2 N21D C25D C24D 164.6(12) . . . . ?
N22D N21D C25D C12D -177.2(16) . . . . ?
Hg2 N21D C25D C12D -13(2) . . . . ?
C23D C24D C25D N21D 0(2) . . . . ?
C23D C24D C25D C12D 177.4(19) . . . . ?
N11D C12D C25D N21D 9(3) . . . . ?
C13D C12D C25D N21D -168.9(17) . . . . ?
N11D C12D C25D C24D -168.0(18) . . . . ?
C13D C12D C25D C24D 14(3) . . . . ?
C23D N22D C31D C32D 105(2) . . . . ?
N21D N22D C31D C32D -82.7(19) . . . . ?
N22D C31D C32D C37D -17(2) . . . . ?
N22D C31D C32D C33D 172.5(15) . . . . ?
C37D C32D C33D C34D 6(3) . . . . ?
C31D C32D C33D C34D 176.4(17) . . . . ?
C32D C33D C34D C35D 0(3) . . . . ?
C32D C33D C34D C44D 176.6(16) . . . . ?
C33D C34D C35D C36D -6(3) . . . . ?
C44D C34D C35D C36D 177.4(17) . . . . ?
C34D C35D C36D C37D 6(3) . . . . ?
C33D C32D C37D C36D -5(3) . . . . ?
C31D C32D C37D C36D -175.7(17) . . . . ?
C35D C36D C37D C32D 0(3) . . . . ?
N52D C41D C42D C43D -31(3) . . . . ?
N52D C41D C42D C47D 153.5(18) . . . . ?
C47D C42D C43D C44D -2(3) . . . . ?
C41D C42D C43D C44D -177.1(17) . . . . ?
C42D C43D C44D C45D 1(3) . . . . ?
C42D C43D C44D C34D -178.4(16) . . . . ?
C35D C34D C44D C45D 151.8(18) . . . . ?
C33D C34D C44D C45D -24(3) . . . . ?
C35D C34D C44D C43D -29(3) . . . . ?
C33D C34D C44D C43D 155.2(17) . . . . ?
C43D C44D C45D C46D 4(3) . . . . ?
C34D C44D C45D C46D -176.6(17) . . . . ?
C44D C45D C46D C47D -8(3) . . . . ?
C43D C42D C47D C46D -2(3) . . . . ?
C41D C42D C47D C46D 173.1(19) . . . . ?
C45D C46D C47D C42D 7(3) . . . . ?
N11E Hg3 N51D N52D 8(2) . . . . ?
N61D Hg3 N51D N52D -178(2) . . . . ?
N51B Hg3 N51D N52D -118.5(18) . . . . ?
N21E Hg3 N51D N52D 85.7(19) . . . . ?
N61B Hg3 N51D N52D -86.0(19) . . . . ?
N11E Hg3 N51D C55D -177.3(12) . . . . ?
N61D Hg3 N51D C55D -3.2(13) . . . . ?
N51B Hg3 N51D C55D 56.5(17) . . . . ?
N21E Hg3 N51D C55D -99.3(13) . . . . ?
N61B Hg3 N51D C55D 89.0(14) . . . . ?
C55D N51D N52D C53D 0(2) . . . . ?
Hg3 N51D N52D C53D 175.6(15) . . . . ?
C55D N51D N52D C41D 178.1(16) . . . . ?
Hg3 N51D N52D C41D -7(3) . . . . ?
C42D C41D N52D N51D -66(2) . . . . ?
C42D C41D N52D C53D 111(2) . . . . ?
N51D N52D C53D C54D -1(2) . . . . ?
C41D N52D C53D C54D -177.9(18) . . . . ?
N52D C53D C54D C55D 1(2) . . . . ?
N52D N51D C55D C54D 0(2) . . . . ?
Hg3 N51D C55D C54D -176.8(12) . . . . ?
N52D N51D C55D C62D 177.3(17) . . . . ?
Hg3 N51D C55D C62D 1(2) . . . . ?
C53D C54D C55D N51D 0(2) . . . . ?
C53D C54D C55D C62D -177(2) . . . . ?
N11E Hg3 N61D C66D -46(4) . . . . ?
N51D Hg3 N61D C66D 177.5(15) . . . . ?
N51B Hg3 N61D C66D 25.5(13) . . . . ?
N21E Hg3 N61D C66D -73.8(14) . . . . ?
N61B Hg3 N61D C66D 92.2(13) . . . . ?
N11E Hg3 N61D C62D 142(3) . . . . ?
N51D Hg3 N61D C62D 5.8(12) . . . . ?
N51B Hg3 N61D C62D -146.3(13) . . . . ?
N21E Hg3 N61D C62D 114.5(13) . . . . ?
N61B Hg3 N61D C62D -79.6(13) . . . . ?
C66D N61D C62D C63D 10(3) . . . . ?
Hg3 N61D C62D C63D -178.6(14) . . . . ?
C66D N61D C62D C55D -179.4(17) . . . . ?
Hg3 N61D C62D C55D -8(2) . . . . ?
N51D C55D C62D N61D 5(3) . . . . ?
C54D C55D C62D N61D -178.5(19) . . . . ?
N51D C55D C62D C63D 175.1(19) . . . . ?
C54D C55D C62D C63D -8(3) . . . . ?
N61D C62D C63D C64D -10(3) . . . . ?
C55D C62D C63D C64D 179.4(18) . . . . ?
C62D C63D C64D C65D 8(3) . . . . ?
C63D C64D C65D C66D -4(3) . . . . ?
C62D N61D C66D C65D -7(3) . . . . ?
Hg3 N61D C66D C65D -178.0(13) . . . . ?
C64D C65D C66D N61D 4(3) . . . . ?
N61D Hg3 N11E C16E 144(3) . . . . ?
N51D Hg3 N11E C16E -81.4(16) . . . . ?
N51B Hg3 N11E C16E 72.6(15) . . . . ?
N21E Hg3 N11E C16E 173.0(16) . . . . ?
N61B Hg3 N11E C16E 6.3(15) . . . . ?
N61D Hg3 N11E C12E -36(4) . . . . ?
N51D Hg3 N11E C12E 98.4(14) . . . . ?
N51B Hg3 N11E C12E -107.6(14) . . . . ?
N21E Hg3 N11E C12E -7.2(13) . . . . ?
N61B Hg3 N11E C12E -174.0(14) . . . . ?
C16E N11E C12E C13E -9(3) . . . . ?
Hg3 N11E C12E C13E 171.7(14) . . . . ?
C16E N11E C12E C25E 179.7(17) . . . . ?
Hg3 N11E C12E C25E 0(2) . . . . ?
N11E C12E C13E C14E 8(3) . . . . ?
C25E C12E C13E C14E 179.5(19) . . . . ?
C12E C13E C14E C15E 0(3) . . . . ?
C13E C14E C15E C16E -6(3) . . . . ?
C12E N11E C16E C15E 2(3) . . . . ?
Hg3 N11E C16E C15E -178.6(18) . . . . ?
C14E C15E C16E N11E 6(3) . . . . ?
N11E Hg3 N21E N22E 165.1(19) . . . . ?
N61D Hg3 N21E N22E -18.7(18) . . . . ?
N51D Hg3 N21E N22E 56.6(18) . . . . ?
N51B Hg3 N21E N22E -110.3(18) . . . . ?
N61B Hg3 N21E N22E -149.8(17) . . . . ?
N11E Hg3 N21E C25E 13.7(11) . . . . ?
N61D Hg3 N21E C25E -170.1(11) . . . . ?
N51D Hg3 N21E C25E -94.8(11) . . . . ?
N51B Hg3 N21E C25E 98.3(12) . . . . ?
N61B Hg3 N21E C25E 59(2) . . . . ?
C25E N21E N22E C23E -1(2) . . . . ?
Hg3 N21E N22E C23E -153.1(14) . . . . ?
C25E N21E N22E C31E -171.1(14) . . . . ?
Hg3 N21E N22E C31E 37(3) . . . . ?
N21E N22E C23E C24E 0(2) . . . . ?
C31E N22E C23E C24E 168.1(17) . . . . ?
N22E C23E C24E C25E 2(2) . . . . ?
C23E C24E C25E N21E -3(2) . . . . ?
C23E C24E C25E C12E -179(2) . . . . ?
N22E N21E C25E C24E 2(2) . . . . ?
Hg3 N21E C25E C24E 163.9(12) . . . . ?
N22E N21E C25E C12E 179.3(16) . . . . ?
Hg3 N21E C25E C12E -19(2) . . . . ?
N11E C12E C25E C24E -169.2(19) . . . . ?
C13E C12E C25E C24E 19(3) . . . . ?
N11E C12E C25E N21E 15(3) . . . . ?
C13E C12E C25E N21E -156.8(19) . . . . ?
C23E N22E C31E C32E 108(2) . . . . ?
N21E N22E C31E C32E -84(2) . . . . ?
N22E C31E C32E C37E -14(3) . . . . ?
N22E C31E C32E C33E 174.1(16) . . . . ?
C37E C32E C33E C34E 6(3) . . . . ?
C31E C32E C33E C34E 178.2(17) . . . . ?
C32E C33E C34E C35E -1(3) . . . . ?
C32E C33E C34E C44E 178.4(17) . . . . ?
C33E C34E C35E C36E -8(3) . . . . ?
C44E C34E C35E C36E 172.2(19) . . . . ?
C34E C35E C36E C37E 12(3) . . . . ?
C33E C32E C37E C36E -2(3) . . . . ?
C31E C32E C37E C36E -173.0(19) . . . . ?
C35E C36E C37E C32E -7(3) . . . . ?
N52E C41E C42E C47E 166(2) . . . . ?
N52E C41E C42E C43E -15(4) . . . . ?
C47E C42E C43E C44E -1(4) . . . . ?
C41E C42E C43E C44E 180(2) . . . . ?
C42E C43E C44E C45E -3(3) . . . . ?
C42E C43E C44E C34E -179(2) . . . . ?
C35E C34E C44E C45E 151(2) . . . . ?
C33E C34E C44E C45E -29(3) . . . . ?
C35E C34E C44E C43E -33(3) . . . . ?
C33E C34E C44E C43E 147(2) . . . . ?
C43E C44E C45E C46E 4(3) . . . . ?
C34E C44E C45E C46E 179.9(18) . . . . ?
C44E C45E C46E C47E 0(3) . . . . ?
C43E C42E C47E C46E 5(4) . . . . ?
C41E C42E C47E C46E -176(2) . . . . ?
C45E C46E C47E C42E -4(4) . . . . ?
N11F Hg4 N51E N52E 7(2) . . . . ?
N61E Hg4 N51E N52E 178(2) . . . . ?
N21F Hg4 N51E N52E 83(2) . . . . ?
N61C Hg4 N51E N52E -86(2) . . . . ?
N51C Hg4 N51E N52E -135.8(19) . . . . ?
N11F Hg4 N51E C55E -167.2(13) . . . . ?
N61E Hg4 N51E C55E 3.7(13) . . . . ?
N21F Hg4 N51E C55E -91.5(14) . . . . ?
N61C Hg4 N51E C55E 100.3(14) . . . . ?
N51C Hg4 N51E C55E 50.1(19) . . . . ?
C55E N51E N52E C53E 3(2) . . . . ?
Hg4 N51E N52E C53E -171.5(17) . . . . ?
C55E N51E N52E C41E 175.0(16) . . . . ?
Hg4 N51E N52E C41E 1(3) . . . . ?
C42E C41E N52E N51E -83(2) . . . . ?
C42E C41E N52E C53E 87(3) . . . . ?
N51E N52E C53E C54E -3(3) . . . . ?
C41E N52E C53E C54E -173(2) . . . . ?
N52E C53E C54E C55E 1(3) . . . . ?
N52E N51E C55E C62E 178.9(18) . . . . ?
Hg4 N51E C55E C62E -5(2) . . . . ?
N52E N51E C55E C54E -2(2) . . . . ?
Hg4 N51E C55E C54E 174.3(13) . . . . ?
C53E C54E C55E N51E 0(3) . . . . ?
C53E C54E C55E C62E 179(2) . . . . ?
N11F Hg4 N61E C66E -108(3) . . . . ?
N21F Hg4 N61E C66E -82.8(15) . . . . ?
N61C Hg4 N61E C66E 83.7(15) . . . . ?
N51C Hg4 N61E C66E 16.4(15) . . . . ?
N51E Hg4 N61E C66E 176.0(16) . . . . ?
N11F Hg4 N61E C62E 73(4) . . . . ?
N21F Hg4 N61E C62E 98.8(14) . . . . ?
N61C Hg4 N61E C62E -94.8(14) . . . . ?
N51C Hg4 N61E C62E -162.1(14) . . . . ?
N51E Hg4 N61E C62E -2.5(13) . . . . ?
C66E N61E C62E C55E -177.6(18) . . . . ?
Hg4 N61E C62E C55E 1(2) . . . . ?
C66E N61E C62E C63E 3(3) . . . . ?
Hg4 N61E C62E C63E -178.6(13) . . . . ?
N51E C55E C62E N61E 3(3) . . . . ?
C54E C55E C62E N61E -176(2) . . . . ?
N51E C55E C62E C63E -177.5(18) . . . . ?
C54E C55E C62E C63E 4(4) . . . . ?
N61E C62E C63E C64E -2(3) . . . . ?
C55E C62E C63E C64E 178.6(18) . . . . ?
C62E C63E C64E C65E -2(3) . . . . ?
C63E C64E C65E C66E 4(3) . . . . ?
C62E N61E C66E C65E 0(3) . . . . ?
Hg4 N61E C66E C65E -178.9(14) . . . . ?
C64E C65E C66E N61E -3(3) . . . . ?
N61E Hg4 N11F C16F -162(3) . . . . ?
N21F Hg4 N11F C16F 172.0(17) . . . . ?
N61C Hg4 N11F C16F 6.6(16) . . . . ?
N51C Hg4 N11F C16F 74.3(16) . . . . ?
N51E Hg4 N11F C16F -88.7(16) . . . . ?
N61E Hg4 N11F C12F 20(4) . . . . ?
N21F Hg4 N11F C12F -6.5(14) . . . . ?
N61C Hg4 N11F C12F -172.0(14) . . . . ?
N51C Hg4 N11F C12F -104.3(14) . . . . ?
N51E Hg4 N11F C12F 92.7(14) . . . . ?
C16F N11F C12F C13F -2(3) . . . . ?
Hg4 N11F C12F C13F 177.0(17) . . . . ?
C16F N11F C12F C25F -179.6(18) . . . . ?
Hg4 N11F C12F C25F -1(2) . . . . ?
N11F C12F C13F C14F 1(4) . . . . ?
C25F C12F C13F C14F 179(2) . . . . ?
C12F C13F C14F C15F 5(4) . . . . ?
C13F C14F C15F C16F -11(4) . . . . ?
C12F N11F C16F C15F -4(3) . . . . ?
Hg4 N11F C16F C15F 177.1(17) . . . . ?
C14F C15F C16F N11F 10(4) . . . . ?
N11F Hg4 N21F N22F 163(2) . . . . ?
N61E Hg4 N21F N22F -13(2) . . . . ?
N61C Hg4 N21F N22F -154.6(16) . . . . ?
N51C Hg4 N21F N22F -104(2) . . . . ?
N51E Hg4 N21F N22F 59(2) . . . . ?
N11F Hg4 N21F C25F 13.2(12) . . . . ?
N61E Hg4 N21F C25F -162.7(12) . . . . ?
N61C Hg4 N21F C25F 56(2) . . . . ?
N51C Hg4 N21F C25F 107.0(13) . . . . ?
N51E Hg4 N21F C25F -90.7(13) . . . . ?
C25F N21F N22F C23F -6(2) . . . . ?
Hg4 N21F N22F C23F -156.9(16) . . . . ?
C25F N21F N22F C31F -173.9(15) . . . . ?
Hg4 N21F N22F C31F 36(3) . . . . ?
N21F N22F C23F C24F 6(2) . . . . ?
C31F N22F C23F C24F 172.2(17) . . . . ?
N22F C23F C24F C25F -3(2) . . . . ?
N22F N21F C25F C24F 4(2) . . . . ?
Hg4 N21F C25F C24F 166.1(14) . . . . ?
N22F N21F C25F C12F 178.5(18) . . . . ?
Hg4 N21F C25F C12F -20(2) . . . . ?
C23F C24F C25F N21F -1(3) . . . . ?
C23F C24F C25F C12F -175(2) . . . . ?
N11F C12F C25F N21F 15(3) . . . . ?
C13F C12F C25F N21F -163(2) . . . . ?
N11F C12F C25F C24F -171(2) . . . . ?
C13F C12F C25F C24F 11(4) . . . . ?
C23F N22F C31F C32F 101(2) . . . . ?
N21F N22F C31F C32F -94(2) . . . . ?
N22F C31F C32F C37F -5(3) . . . . ?
N22F C31F C32F C33F 172.7(16) . . . . ?
C37F C32F C33F C34F -8(3) . . . . ?
C31F C32F C33F C34F 175.0(17) . . . . ?
C32F C33F C34F C35F 7(3) . . . . ?
C32F C33F C34F C44F -178.4(16) . . . . ?
C33F C34F C35F C36F -4(3) . . . . ?
C44F C34F C35F C36F -178.2(18) . . . . ?
C34F C35F C36F C37F 1(3) . . . . ?
C33F C32F C37F C36F 5(3) . . . . ?
C31F C32F C37F C36F -177.7(18) . . . . ?
C35F C36F C37F C32F -2(3) . . . . ?
N52F C41F C42F C43F -21(2) . . . . ?
N52F C41F C42F C47F 161.4(17) . . . . ?
C47F C42F C43F C44F -1(3) . . . . ?
C41F C42F C43F C44F -177.7(16) . . . . ?
C42F C43F C44F C45F 2(3) . . . . ?
C42F C43F C44F C34F -179.6(16) . . . . ?
C35F C34F C44F C45F 146(2) . . . . ?
C33F C34F C44F C45F -28(3) . . . . ?
C35F C34F C44F C43F -32(3) . . . . ?
C33F C34F C44F C43F 152.9(17) . . . . ?
C43F C44F C45F C46F -3(3) . . . . ?
C34F C44F C45F C46F 177.9(18) . . . . ?
C44F C45F C46F C47F 4(3) . . . . ?
C43F C42F C47F C46F 1(3) . . . . ?
C41F C42F C47F C46F 178.6(18) . . . . ?
C45F C46F C47F C42F -3(3) . . . . ?
N61F Hg2 N51F C55F 2.7(12) . . . . ?
N11D Hg2 N51F C55F -173.5(12) . . . . ?
N21D Hg2 N51F C55F -99.3(12) . . . . ?
N51A Hg2 N51F C55F 55.6(16) . . . . ?
N61A Hg2 N51F C55F 93.5(12) . . . . ?
N61F Hg2 N51F N52F 174.1(18) . . . . ?
N11D Hg2 N51F N52F -2.1(17) . . . . ?
N21D Hg2 N51F N52F 72.1(17) . . . . ?
N51A Hg2 N51F N52F -133.0(15) . . . . ?
N61A Hg2 N51F N52F -95.0(17) . . . . ?
C55F N51F N52F C53F 2(2) . . . . ?
Hg2 N51F N52F C53F -170.1(14) . . . . ?
C55F N51F N52F C41F 176.3(16) . . . . ?
Hg2 N51F N52F C41F 5(3) . . . . ?
C42F C41F N52F N51F -80(2) . . . . ?
C42F C41F N52F C53F 93(2) . . . . ?
N51F N52F C53F C54F -1(2) . . . . ?
C41F N52F C53F C54F -175.3(18) . . . . ?
N52F C53F C54F C55F 0(2) . . . . ?
N52F N51F C55F C54F -2(2) . . . . ?
Hg2 N51F C55F C54F 172.6(12) . . . . ?
N52F N51F C55F C62F 179.6(16) . . . . ?
Hg2 N51F C55F C62F -6(2) . . . . ?
C53F C54F C55F N51F 1(2) . . . . ?
C53F C54F C55F C62F 180(2) . . . . ?
N11D Hg2 N61F C66F -153(3) . . . . ?
N21D Hg2 N61F C66F -80.7(13) . . . . ?
N51A Hg2 N61F C66F 19.7(12) . . . . ?
N51F Hg2 N61F C66F 177.5(13) . . . . ?
N61A Hg2 N61F C66F 87.1(12) . . . . ?
N11D Hg2 N61F C62F 30(4) . . . . ?
N21D Hg2 N61F C62F 102.9(12) . . . . ?
N51A Hg2 N61F C62F -156.8(12) . . . . ?
N51F Hg2 N61F C62F 1.1(12) . . . . ?
N61A Hg2 N61F C62F -89.4(12) . . . . ?
C66F N61F C62F C63F 1(2) . . . . ?
Hg2 N61F C62F C63F 177.2(12) . . . . ?
C66F N61F C62F C55F 178.7(15) . . . . ?
Hg2 N61F C62F C55F -5(2) . . . . ?
N51F C55F C62F N61F 8(3) . . . . ?
C54F C55F C62F N61F -171(2) . . . . ?
N51F C55F C62F C63F -174.4(17) . . . . ?
C54F C55F C62F C63F 7(3) . . . . ?
N61F C62F C63F C64F 0(3) . . . . ?
C55F C62F C63F C64F -178.3(17) . . . . ?
C62F C63F C64F C65F -2(3) . . . . ?
C63F C64F C65F C66F 4(3) . . . . ?
C62F N61F C66F C65F 1(2) . . . . ?
Hg2 N61F C66F C65F -175.4(13) . . . . ?
C64F C65F C66F N61F -3(3) . . . . ?
